data_4101296
loop_
_publ_author_name
'Hiroto, Satoru'
'Shinokubo, Hiroshi'
'Osuka, Atsuhiro'

_publ_section_title
;
 Porphyrin synthesis in water provides new expanded porphyrins with
 direct bipyrrole linkages: isolation and characterization of two
 heptaphyrins.
;
_journal_issue 20
_journal_name_full 'Journal of the American Chemical Society'
_journal_page_first 6568
_journal_page_last 6569
_journal_paper_doi 10.1021/ja061621g
_journal_volume 128
_journal_year 2006
_chemical_formula_moiety '2(C70 H20 F30 N7), 4(C2 H F3 O2), 6(C2 F3 O2), C Cl3, 5(O)'
_chemical_formula_sum 'C161 H44 Cl3 F90 N14 O25'
_chemical_formula_weight 4390.45
_chemical_name_systematic
; 
 ? 
;
_space_group_IT_number 14
_symmetry_cell_setting monoclinic
_symmetry_Int_Tables_number 14
_symmetry_space_group_name_Hall '-P 2ybc'
_symmetry_space_group_name_H-M 'P 1 21/c 1'
_atom_sites_solution_hydrogens geom
_atom_sites_solution_primary direct
_atom_sites_solution_secondary difmap
_audit_creation_method SHELXL-97
_cell_angle_alpha 90.00
_cell_angle_beta 113.439(8)
_cell_angle_gamma 90.00
_cell_formula_units_Z 4
_cell_length_a 19.120(4)
_cell_length_b 31.455(7)
_cell_length_c 39.222(6)
_cell_measurement_reflns_used 9291
_cell_measurement_temperature 90(2)
_cell_measurement_theta_max 28.40
_cell_measurement_theta_min 2.23
_cell_volume 21642(7)
_computing_cell_refinement 'Bruker SMART'
_computing_data_collection 'Bruker SMART'
_computing_data_reduction 'Bruker SAINT'
_computing_molecular_graphics 'Bruker SHELXTL'
_computing_publication_material 'Bruker SHELXTL'
_computing_structure_refinement 'SHELXL-97 (Sheldrick, 1997)'
_computing_structure_solution 'SHELXS-97 (Sheldrick, 1990)'
_diffrn_ambient_temperature 90(2)
_diffrn_detector_area_resol_mean 8.366
_diffrn_measured_fraction_theta_full 0.997
_diffrn_measured_fraction_theta_max 0.997
_diffrn_measurement_device_type 'CCD area detector'
_diffrn_measurement_method 'phi and omega scans'
_diffrn_radiation_monochromator graphite
_diffrn_radiation_source 'fine-focus sealed tube'
_diffrn_radiation_type MoK\a
_diffrn_radiation_wavelength 0.71073
_diffrn_reflns_av_R_equivalents 0.0785
_diffrn_reflns_av_sigmaI/netI 0.0655
_diffrn_reflns_limit_h_max 21
_diffrn_reflns_limit_h_min -21
_diffrn_reflns_limit_k_max 34
_diffrn_reflns_limit_k_min -34
_diffrn_reflns_limit_l_max 43
_diffrn_reflns_limit_l_min -43
_diffrn_reflns_number 180422
_diffrn_reflns_theta_full 23.23
_diffrn_reflns_theta_max 23.23
_diffrn_reflns_theta_min 0.86
_exptl_absorpt_coefficient_mu 0.178
_exptl_absorpt_correction_T_max 0.9824
_exptl_absorpt_correction_T_min 0.9322
_exptl_absorpt_correction_type empirical
_exptl_crystal_colour violet
_exptl_crystal_density_diffrn 1.347
_exptl_crystal_density_method 'not measured'
_exptl_crystal_description prism
_exptl_crystal_F_000 8676
_exptl_crystal_size_max 0.40
_exptl_crystal_size_mid 0.20
_exptl_crystal_size_min 0.10
_refine_diff_density_max 1.591
_refine_diff_density_min -0.639
_refine_diff_density_rms 0.085
_refine_ls_extinction_method none
_refine_ls_goodness_of_fit_ref 0.996
_refine_ls_hydrogen_treatment constr
_refine_ls_matrix_type full
_refine_ls_number_parameters 2434
_refine_ls_number_reflns 30875
_refine_ls_number_restraints 0
_refine_ls_restrained_S_all 0.996
_refine_ls_R_factor_all 0.1289
_refine_ls_R_factor_gt 0.0863
_refine_ls_shift/su_max 0.010
_refine_ls_shift/su_mean 0.000
_refine_ls_structure_factor_coef Fsqd
_refine_ls_weighting_details 'calc w=1/[\s^2^(Fo^2^)+(0.1645P)^2^+0.0000P] where P=(Fo^2^+2Fc^2^)/3'
_refine_ls_weighting_scheme calc
_refine_ls_wR_factor_gt 0.2326
_refine_ls_wR_factor_ref 0.2565
_reflns_number_gt 18479
_reflns_number_total 30875
_reflns_threshold_expression >2sigma(I)
_cod_data_source_file ja061621gsi20060308_092947.cif
_cod_data_source_block p21c
_cod_original_sg_symbol_H-M 'P 21/c'
_cod_database_code 4101296

loop_
_symmetry_equiv_pos_as_xyz
'x, y, z'
'-x, y+1/2, -z+1/2'
'-x, -y, -z'
'x, -y-1/2, z-1/2'

loop_
_atom_site_label
_atom_site_type_symbol
_atom_site_fract_x
_atom_site_fract_y
_atom_site_fract_z
_atom_site_U_iso_or_equiv
_atom_site_adp_type
_atom_site_occupancy
_atom_site_symmetry_multiplicity
_atom_site_calc_flag
_atom_site_refinement_flags
C1X C 0.9881(6) 0.5112(2) 0.27597(18) 0.069(2) Uani 1 1 d .
O2X O 0.9151(4) 0.51032(16) 0.27237(13) 0.0883(17) Uani 1 1 d .
H2X H 0.8992 0.4851 0.2692 0.132 Uiso 1 1 calc R
O1X O 1.0279(3) 0.48281(18) 0.27648(12) 0.0662(12) Uani 1 1 d .
C1A C 0.03174(8) 0.23872(7) 0.50905(3) 0.0477(15) Uani 1 1 d G
C2A C 0.04049(8) 0.24646(7) 0.54541(3) 0.0573(17) Uani 1 1 d G
C3A C 0.08625(9) 0.21994(8) 0.57390(3) 0.0664(19) Uani 1 1 d G
C4A C 0.12324(9) 0.18567(7) 0.56602(3) 0.0587(18) Uani 1 1 d G
C5A C 0.11449(8) 0.17792(6) 0.52965(3) 0.0501(16) Uani 1 1 d G
C6A C 0.06874(7) 0.20445(6) 0.50116(3) 0.0417(14) Uani 1 1 d G
C1B C 0.36461(7) 0.19751(6) 0.55030(3) 0.0467(15) Uani 1 1 d G
C2B C 0.39769(8) 0.21014(6) 0.58729(3) 0.0504(16) Uani 1 1 d G
C3B C 0.42640(8) 0.25111(6) 0.59628(3) 0.0475(15) Uani 1 1 d G
C4B C 0.42204(8) 0.27943(6) 0.56830(3) 0.0453(14) Uani 1 1 d G
C5B C 0.38897(7) 0.26679(5) 0.53132(3) 0.0386(13) Uani 1 1 d G
C6B C 0.36025(7) 0.22583(5) 0.52233(3) 0.0353(13) Uani 1 1 d G
C1C C 0.54059(6) 0.26265(6) 0.39895(3) 0.0632(18) Uani 1 1 d G
C2C C 0.61145(6) 0.27199(7) 0.39871(4) 0.091(3) Uani 1 1 d G
C3C C 0.64843(6) 0.24216(8) 0.38563(4) 0.079(2) Uani 1 1 d G
C4C C 0.61455(6) 0.20299(7) 0.37279(4) 0.0606(19) Uani 1 1 d G
C5C C 0.54369(6) 0.19365(6) 0.37303(4) 0.0516(16) Uani 1 1 d G
C6C C 0.50671(6) 0.22347(6) 0.38611(3) 0.0452(14) Uani 1 1 d G
C1D C 0.43027(7) 0.18484(7) 0.26033(4) 0.063(2) Uani 1 1 d G
C2D C 0.49333(7) 0.19443(8) 0.25252(4) 0.078(2) Uani 1 1 d G
C3D C 0.49044(7) 0.22829(8) 0.22922(4) 0.087(3) Uani 1 1 d G
C4D C 0.42449(7) 0.25255(7) 0.21372(4) 0.096(3) Uani 1 1 d G
C5D C 0.36143(7) 0.24296(7) 0.22153(3) 0.071(2) Uani 1 1 d G
C6D C 0.36432(7) 0.20910(6) 0.24484(3) 0.0466(15) Uani 1 1 d G
C1E C -0.03333(7) 0.23741(6) 0.13377(3) 0.0395(13) Uani 1 1 d G
C2E C -0.08300(8) 0.24399(6) 0.09703(3) 0.0476(15) Uani 1 1 d G
C3E C -0.13546(8) 0.21275(6) 0.07804(3) 0.0473(15) Uani 1 1 d G
C4E C -0.13825(8) 0.17493(6) 0.09579(3) 0.0495(15) Uani 1 1 d G
C5E C -0.08857(7) 0.16835(6) 0.13252(3) 0.0417(13) Uani 1 1 d G
C6E C -0.03612(7) 0.19959(5) 0.15151(3) 0.0390(13) Uani 1 1 d G
C1F C -0.25168(6) 0.17146(6) 0.17967(3) 0.0461(14) Uani 1 1 d G
C2F C -0.31233(6) 0.18082(7) 0.14637(3) 0.0568(18) Uani 1 1 d G
C3F C -0.35576(6) 0.21715(7) 0.14341(4) 0.0554(17) Uani 1 1 d G
C4F C -0.33853(6) 0.24412(7) 0.17375(4) 0.0529(16) Uani 1 1 d G
C5F C -0.27788(6) 0.23476(6) 0.20704(3) 0.0428(14) Uani 1 1 d G
C6F C -0.23445(6) 0.19843(6) 0.21000(3) 0.0387(13) Uani 1 1 d G
C1G C 0.0612(3) 0.19655(17) 0.46216(14) 0.0377(13) Uani 1 1 d .
C2G C 0.1267(3) 0.19258(15) 0.45512(13) 0.0309(12) Uani 1 1 d .
C3G C 0.1390(3) 0.17054(16) 0.42604(14) 0.0338(12) Uani 1 1 d .
H3G H 0.1016 0.1553 0.4062 0.041 Uiso 1 1 calc R
C4G C 0.2126(3) 0.17515(16) 0.43176(13) 0.0321(12) Uani 1 1 d .
H4G H 0.2359 0.1638 0.4164 0.039 Uiso 1 1 calc R
C5G C 0.2502(3) 0.19968(15) 0.46430(13) 0.0285(11) Uani 1 1 d .
C6G C 0.3282(3) 0.21134(16) 0.48233(13) 0.0299(11) Uani 1 1 d .
C7G C 0.3786(3) 0.21041(16) 0.46504(13) 0.0307(12) Uani 1 1 d .
C8G C 0.4604(3) 0.20997(17) 0.48389(14) 0.0365(13) Uani 1 1 d .
H8G H 0.4888 0.2095 0.5100 0.044 Uiso 1 1 calc R
C9G C 0.4895(3) 0.21032(17) 0.45780(13) 0.0347(12) Uani 1 1 d .
H9G H 0.5422 0.2105 0.4624 0.042 Uiso 1 1 calc R
C10G C 0.4270(3) 0.21038(17) 0.42144(13) 0.0343(12) Uani 1 1 d .
C11G C 0.4324(3) 0.21258(17) 0.38754(14) 0.0378(13) Uani 1 1 d .
C12G C 0.3727(3) 0.20073(17) 0.35382(13) 0.0348(13) Uani 1 1 d .
C13G C 0.3069(3) 0.17350(18) 0.34647(14) 0.0384(13) Uani 1 1 d .
H13G H 0.2925 0.1609 0.3647 0.046 Uiso 1 1 calc R
C14G C 0.2702(3) 0.16922(18) 0.30975(13) 0.0374(13) Uani 1 1 d .
H14G H 0.2255 0.1529 0.2972 0.045 Uiso 1 1 calc R
C15G C 0.3111(3) 0.19398(18) 0.29274(14) 0.0387(13) Uani 1 1 d .
C16G C 0.2974(3) 0.19819(19) 0.25493(14) 0.0410(14) Uani 1 1 d .
C17G C 0.2257(3) 0.19382(19) 0.22688(14) 0.0427(14) Uani 1 1 d .
C18G C 0.2067(3) 0.1867(2) 0.18816(14) 0.0549(17) Uani 1 1 d .
H18G H 0.2422 0.1831 0.1770 0.066 Uiso 1 1 calc R
C19G C 0.1302(3) 0.1858(2) 0.17019(14) 0.0532(17) Uani 1 1 d .
H19G H 0.1024 0.1828 0.1441 0.064 Uiso 1 1 calc R
C20G C 0.0979(3) 0.19037(18) 0.19785(13) 0.0394(13) Uani 1 1 d .
C21G C 0.0207(3) 0.19112(17) 0.19081(13) 0.0350(12) Uani 1 1 d .
C22G C -0.0087(3) 0.18494(16) 0.21859(13) 0.0330(12) Uani 1 1 d .
C23G C 0.0244(3) 0.16405(15) 0.25313(13) 0.0321(12) Uani 1 1 d .
H23G H 0.0745 0.1527 0.2639 0.039 Uiso 1 1 calc R
C24G C -0.0278(3) 0.16309(15) 0.26799(13) 0.0309(12) Uani 1 1 d .
H24G H -0.0210 0.1508 0.2912 0.037 Uiso 1 1 calc R
C25G C -0.0939(3) 0.18329(15) 0.24344(13) 0.0312(12) Uani 1 1 d .
C26G C -0.1661(3) 0.19026(16) 0.24504(14) 0.0349(12) Uani 1 1 d .
C27G C -0.1761(3) 0.18904(17) 0.27866(13) 0.0353(12) Uani 1 1 d .
C28G C -0.2455(3) 0.18427(19) 0.28374(16) 0.0474(15) Uani 1 1 d .
H28G H -0.2951 0.1831 0.2645 0.057 Uiso 1 1 calc R
C29G C -0.2291(3) 0.18177(19) 0.32020(15) 0.0453(14) Uani 1 1 d .
H29G H -0.2644 0.1777 0.3314 0.054 Uiso 1 1 calc R
C30G C -0.1476(3) 0.18646(17) 0.33917(14) 0.0356(12) Uani 1 1 d .
C31G C -0.1067(3) 0.18712(17) 0.37836(14) 0.0356(12) Uani 1 1 d .
C32G C -0.1403(3) 0.18214(19) 0.40485(14) 0.0440(14) Uani 1 1 d .
H32G H -0.1927 0.1778 0.3998 0.053 Uiso 1 1 calc R
C33G C -0.0815(3) 0.18499(18) 0.43893(14) 0.0419(14) Uani 1 1 d .
H33G H -0.0861 0.1828 0.4621 0.050 Uiso 1 1 calc R
C34G C -0.0125(3) 0.19168(18) 0.43423(13) 0.0380(13) Uani 1 1 d .
C1H C -0.13311(8) 0.37300(7) 0.41246(4) 0.0547(16) Uani 1 1 d G
C2H C -0.13638(9) 0.35637(7) 0.44462(4) 0.0633(18) Uani 1 1 d G
C3H C -0.10414(10) 0.37858(7) 0.47791(4) 0.0607(18) Uani 1 1 d G
C4H C -0.06863(9) 0.41742(7) 0.47902(4) 0.0573(17) Uani 1 1 d G
C5H C -0.06536(9) 0.43406(6) 0.44686(4) 0.0527(16) Uani 1 1 d G
C6H C -0.09760(8) 0.41184(6) 0.41357(4) 0.0442(14) Uani 1 1 d G
C1I C 0.16818(9) 0.46032(6) 0.48691(3) 0.0464(15) Uani 1 1 d G
C2I C 0.18316(9) 0.45536(7) 0.52438(3) 0.0638(19) Uani 1 1 d G
C3I C 0.23102(10) 0.42293(7) 0.54468(3) 0.0651(19) Uani 1 1 d G
C4I C 0.26390(9) 0.39546(7) 0.52751(3) 0.0558(16) Uani 1 1 d G
C5I C 0.24891(8) 0.40042(6) 0.49003(3) 0.0456(14) Uani 1 1 d G
C6I C 0.20105(8) 0.43285(6) 0.46973(3) 0.0393(13) Uani 1 1 d G
C1J C 0.45122(7) 0.40310(8) 0.36780(4) 0.100(3) Uani 1 1 d G
C2J C 0.52474(7) 0.40042(9) 0.36901(5) 0.147(5) Uani 1 1 d G
C3J C 0.55483(7) 0.43404(10) 0.35620(5) 0.092(3) Uani 1 1 d G
C4J C 0.51141(8) 0.47034(9) 0.34217(5) 0.121(4) Uani 1 1 d G
C5J C 0.43790(8) 0.47302(8) 0.34096(5) 0.086(3) Uani 1 1 d G
C6J C 0.40779(7) 0.43940(7) 0.35377(4) 0.084(3) Uani 1 1 d G
C1K C 0.37841(9) 0.45120(8) 0.23696(5) 0.0653(19) Uani 1 1 d G
C2K C 0.44630(9) 0.44008(9) 0.23417(5) 0.108(3) Uani 1 1 d G
C3K C 0.44723(9) 0.40758(10) 0.21035(5) 0.148(5) Uani 1 1 d G
C4K C 0.38027(9) 0.38620(9) 0.18930(5) 0.130(4) Uani 1 1 d G
C5K C 0.31237(9) 0.39732(8) 0.19208(5) 0.107(3) Uani 1 1 d G
C6K C 0.31145(9) 0.42982(8) 0.21591(4) 0.072(2) Uani 1 1 d G
C1L C -0.04341(10) 0.39372(7) 0.07310(3) 0.069(2) Uani 1 1 d G
C2L C -0.08002(11) 0.38514(7) 0.03534(3) 0.068(2) Uani 1 1 d G
C3L C -0.13830(11) 0.41155(8) 0.01272(3) 0.078(2) Uani 1 1 d G
C4L C -0.15997(11) 0.44653(7) 0.02788(3) 0.073(2) Uani 1 1 d G
C5L C -0.12336(10) 0.45512(7) 0.06565(3) 0.076(2) Uani 1 1 d G
C6L C -0.06507(10) 0.42870(6) 0.08825(3) 0.064(2) Uani 1 1 d G
C1M C -0.31690(9) 0.44059(7) 0.09210(4) 0.0646(19) Uani 1 1 d G
C2M C -0.36804(9) 0.42661(8) 0.05755(4) 0.0647(19) Uani 1 1 d G
C3M C -0.40733(9) 0.38868(8) 0.05460(4) 0.0649(18) Uani 1 1 d G
C4M C -0.39549(9) 0.36474(8) 0.08621(4) 0.0635(18) Uani 1 1 d G
C5M C -0.34436(8) 0.37872(7) 0.12076(4) 0.0577(17) Uani 1 1 d G
C6M C -0.30506(8) 0.41665(7) 0.12371(4) 0.0542(16) Uani 1 1 d G
C1N C -0.0901(3) 0.42836(17) 0.37903(15) 0.0400(13) Uani 1 1 d .
C2N C -0.0184(3) 0.43879(16) 0.38022(14) 0.0354(13) Uani 1 1 d .
C3N C 0.0026(3) 0.46377(16) 0.35584(14) 0.0359(12) Uani 1 1 d .
H3N H -0.0316 0.4771 0.3338 0.043 Uiso 1 1 calc R
C4N C 0.0798(3) 0.46554(15) 0.36929(13) 0.0331(12) Uani 1 1 d .
H4N H 0.1088 0.4796 0.3578 0.040 Uiso 1 1 calc R
C5N C 0.1098(3) 0.44294(16) 0.40331(14) 0.0358(13) Uani 1 1 d .
C6N C 0.1848(3) 0.43841(17) 0.42882(14) 0.0382(13) Uani 1 1 d .
C7N C 0.2461(3) 0.44241(17) 0.41898(14) 0.0369(13) Uani 1 1 d .
C8N C 0.3255(3) 0.45010(18) 0.44275(15) 0.0448(14) Uani 1 1 d .
H8N H 0.3455 0.4544 0.4689 0.054 Uiso 1 1 calc R
C9N C 0.3659(3) 0.45008(18) 0.42148(16) 0.0468(14) Uani 1 1 d .
H9N H 0.4194 0.4541 0.4301 0.056 Uiso 1 1 calc R
C10N C 0.3137(3) 0.44279(18) 0.38279(16) 0.0443(14) Uani 1 1 d .
C11N C 0.3309(3) 0.43994(19) 0.35259(19) 0.0551(17) Uani 1 1 d .
C12N C 0.2753(4) 0.44367(19) 0.31517(18) 0.0529(16) Uani 1 1 d .
C13N C 0.2031(4) 0.46256(19) 0.30084(18) 0.0562(17) Uani 1 1 d .
H13N H 0.1765 0.4733 0.3149 0.067 Uiso 1 1 calc R
C14N C 0.1784(4) 0.46273(19) 0.26374(17) 0.0539(16) Uani 1 1 d .
H14N H 0.1314 0.4742 0.2469 0.065 Uiso 1 1 calc R
C15N C 0.2354(4) 0.44243(19) 0.2537(2) 0.0552(17) Uani 1 1 d .
C16N C 0.2368(4) 0.4386(2) 0.21810(18) 0.0594(18) Uani 1 1 d .
C17N C 0.1740(4) 0.4423(2) 0.18475(18) 0.0628(19) Uani 1 1 d .
C18N C 0.1725(5) 0.4526(3) 0.1491(2) 0.078(2) Uani 1 1 d .
H18N H 0.2153 0.4599 0.1437 0.094 Uiso 1 1 calc R
C19N C 0.1000(5) 0.4500(3) 0.1245(2) 0.087(3) Uani 1 1 d .
H19N H 0.0838 0.4534 0.0984 0.104 Uiso 1 1 calc R
C20N C 0.0505(4) 0.4416(2) 0.14319(16) 0.0572(18) Uani 1 1 d .
C21N C -0.0240(4) 0.4370(2) 0.12975(16) 0.0583(18) Uani 1 1 d .
C22N C -0.0698(4) 0.44097(19) 0.15114(15) 0.0506(16) Uani 1 1 d .
C23N C -0.0496(4) 0.46217(19) 0.18581(15) 0.0511(15) Uani 1 1 d .
H23N H -0.0018 0.4747 0.2004 0.061 Uiso 1 1 calc R
C24N C -0.1122(3) 0.46087(18) 0.19370(15) 0.0474(15) Uani 1 1 d .
H24N H -0.1162 0.4729 0.2151 0.057 Uiso 1 1 calc R
C25N C -0.1711(3) 0.43875(18) 0.16501(14) 0.0473(15) Uani 1 1 d .
C26N C -0.2455(3) 0.4301(2) 0.16107(16) 0.0523(16) Uani 1 1 d .
C27N C -0.2687(3) 0.4336(2) 0.19077(17) 0.0568(17) Uani 1 1 d .
C28N C -0.3433(4) 0.4387(3) 0.18818(19) 0.088(3) Uani 1 1 d .
H28N H -0.3880 0.4385 0.1658 0.105 Uiso 1 1 calc R
C29N C -0.3414(4) 0.4441(3) 0.2227(2) 0.099(3) Uani 1 1 d .
H29N H -0.3837 0.4495 0.2290 0.119 Uiso 1 1 calc R
C30N C -0.2632(4) 0.4401(2) 0.24806(18) 0.067(2) Uani 1 1 d .
C31N C -0.2366(3) 0.4400(2) 0.28694(18) 0.0599(18) Uani 1 1 d .
C32N C -0.2804(3) 0.4422(2) 0.30884(18) 0.0642(19) Uani 1 1 d .
H32N H -0.3341 0.4462 0.2995 0.077 Uiso 1 1 calc R
C33N C -0.2346(3) 0.4376(2) 0.34449(18) 0.0579(17) Uani 1 1 d .
H33N H -0.2497 0.4376 0.3648 0.070 Uiso 1 1 calc R
C34N C -0.1567(3) 0.43277(18) 0.34691(16) 0.0436(14) Uani 1 1 d .
F1A F -0.01363(19) 0.26391(10) 0.48334(9) 0.0556(9) Uani 1 1 d .
F2A F 0.0064(2) 0.27881(13) 0.55375(10) 0.0779(12) Uani 1 1 d .
F3A F 0.0961(2) 0.22679(16) 0.60896(10) 0.0913(14) Uani 1 1 d .
F4A F 0.1680(2) 0.16012(15) 0.59324(9) 0.0810(13) Uani 1 1 d .
F5A F 0.15134(18) 0.14571(11) 0.52308(9) 0.0570(9) Uani 1 1 d .
F1B F 0.3357(2) 0.15900(12) 0.54194(9) 0.0646(10) Uani 1 1 d .
F2B F 0.4011(3) 0.18343(14) 0.61372(9) 0.0855(13) Uani 1 1 d .
F3B F 0.4589(2) 0.26297(12) 0.63175(8) 0.0665(10) Uani 1 1 d .
F4B F 0.44959(18) 0.31818(11) 0.57739(9) 0.0585(9) Uani 1 1 d .
F5B F 0.38582(16) 0.29404(9) 0.50564(8) 0.0438(7) Uani 1 1 d .
F1C F 0.5067(2) 0.29129(12) 0.41108(12) 0.0776(12) Uani 1 1 d .
F2C F 0.6464(3) 0.30846(17) 0.4127(2) 0.157(3) Uani 1 1 d .
F3C F 0.7170(2) 0.25041(15) 0.38549(17) 0.1164(19) Uani 1 1 d .
F4C F 0.6524(2) 0.17365(14) 0.36214(11) 0.0814(12) Uani 1 1 d .
F5C F 0.51694(18) 0.15561(13) 0.36326(10) 0.0674(11) Uani 1 1 d .
F1D F 0.4363(2) 0.15237(13) 0.28233(10) 0.0706(11) Uani 1 1 d .
F2D F 0.5569(2) 0.1721(2) 0.26721(12) 0.119(2) Uani 1 1 d .
F3D F 0.5485(3) 0.2381(2) 0.22081(14) 0.124(2) Uani 1 1 d .
F4D F 0.4222(4) 0.2847(2) 0.19190(17) 0.143(2) Uani 1 1 d .
F5D F 0.3009(3) 0.26753(15) 0.20804(11) 0.0903(14) Uani 1 1 d .
F1E F 0.01357(17) 0.26826(11) 0.15120(8) 0.0506(8) Uani 1 1 d .
F2E F -0.08166(19) 0.28033(12) 0.08028(9) 0.0627(10) Uani 1 1 d .
F3E F -0.18176(18) 0.21817(12) 0.04283(8) 0.0601(9) Uani 1 1 d .
F4E F -0.1877(2) 0.14470(12) 0.07759(9) 0.0645(10) Uani 1 1 d .
F5E F -0.09292(18) 0.13234(11) 0.14855(8) 0.0543(8) Uani 1 1 d .
F1F F -0.21351(18) 0.13673(11) 0.18150(9) 0.0537(8) Uani 1 1 d .
F2F F -0.3305(2) 0.15630(13) 0.11665(10) 0.0755(11) Uani 1 1 d .
F3F F -0.41140(19) 0.22722(15) 0.11120(9) 0.0808(12) Uani 1 1 d .
F4F F -0.38053(18) 0.27919(13) 0.17017(10) 0.0687(10) Uani 1 1 d .
F5F F -0.26056(17) 0.26254(10) 0.23392(9) 0.0517(8) Uani 1 1 d .
F1H F -0.1616(2) 0.34982(11) 0.38187(10) 0.0624(9) Uani 1 1 d .
F2H F -0.1672(2) 0.31865(13) 0.44418(12) 0.0842(12) Uani 1 1 d .
F3H F -0.1054(2) 0.36294(14) 0.50885(11) 0.0858(13) Uani 1 1 d .
F4H F -0.0413(2) 0.44024(13) 0.51015(9) 0.0722(11) Uani 1 1 d .
F5H F -0.03413(18) 0.47174(10) 0.44792(8) 0.0490(8) Uani 1 1 d .
F1I F 0.12489(18) 0.49163(10) 0.46908(8) 0.0538(9) Uani 1 1 d .
F2I F 0.1534(2) 0.48132(15) 0.54080(10) 0.0869(14) Uani 1 1 d .
F3I F 0.2487(2) 0.41838(16) 0.58079(10) 0.0912(14) Uani 1 1 d .
F4I F 0.3120(2) 0.36496(13) 0.54729(10) 0.0727(11) Uani 1 1 d .
F5I F 0.28005(19) 0.37327(11) 0.47500(8) 0.0568(9) Uani 1 1 d .
F1J F 0.4223(3) 0.37000(18) 0.37781(17) 0.1236(19) Uani 1 1 d .
F2J F 0.5585(3) 0.3620(3) 0.37433(19) 0.159(3) Uani 1 1 d .
F3J F 0.6156(3) 0.4360(3) 0.35241(18) 0.183(4) Uani 1 1 d .
F4J F 0.5418(3) 0.5034(2) 0.33317(19) 0.157(3) Uani 1 1 d .
F5J F 0.4002(3) 0.50818(18) 0.33127(15) 0.1143(17) Uani 1 1 d .
F1K F 0.37293(19) 0.48648(13) 0.25478(10) 0.0678(10) Uani 1 1 d .
F2K F 0.5085(3) 0.4667(2) 0.25489(16) 0.134(2) Uani 1 1 d .
F3K F 0.5125(4) 0.3972(3) 0.2086(3) 0.199(4) Uani 1 1 d .
F4K F 0.3790(4) 0.3573(2) 0.1643(2) 0.169(3) Uani 1 1 d .
F5K F 0.2514(3) 0.37506(16) 0.17067(15) 0.1134(17) Uani 1 1 d .
F1L F 0.0091(2) 0.36686(14) 0.09378(10) 0.0711(11) Uani 1 1 d .
F2L F -0.0604(2) 0.35147(15) 0.02081(10) 0.0861(14) Uani 1 1 d .
F3L F -0.1721(3) 0.40287(15) -0.02313(10) 0.0937(15) Uani 1 1 d .
F4L F -0.2157(3) 0.47179(15) 0.00652(12) 0.1063(16) Uani 1 1 d .
F5L F -0.1438(3) 0.48938(12) 0.07972(11) 0.0880(13) Uani 1 1 d .
F1M F -0.2809(2) 0.47660(12) 0.09427(10) 0.0753(11) Uani 1 1 d .
F2M F -0.3789(3) 0.45052(13) 0.02725(11) 0.0877(13) Uani 1 1 d .
F3M F -0.4569(2) 0.37623(13) 0.02149(10) 0.0843(12) Uani 1 1 d .
F4M F -0.4325(2) 0.32937(14) 0.08312(11) 0.0818(12) Uani 1 1 d .
F5M F -0.3326(2) 0.35507(12) 0.14989(10) 0.0676(10) Uani 1 1 d .
N1A N -0.1192(2) 0.18960(13) 0.31303(11) 0.0341(10) Uani 1 1 d .
H1A H -0.0704 0.1917 0.3176 0.041 Uiso 1 1 calc R
N2A N -0.0811(2) 0.19473(13) 0.21313(11) 0.0306(9) Uani 1 1 d .
H2A H -0.1147 0.2067 0.1930 0.037 Uiso 1 1 calc R
N3A N 0.1570(2) 0.19426(14) 0.23131(11) 0.0397(11) Uani 1 1 d .
H3A H 0.1526 0.1967 0.2527 0.048 Uiso 1 1 calc R
N4A N 0.3733(2) 0.21055(15) 0.32031(11) 0.0386(11) Uani 1 1 d .
H4A H 0.4089 0.2255 0.3170 0.046 Uiso 1 1 calc R
N5A N 0.3607(2) 0.20951(13) 0.42766(10) 0.0295(9) Uani 1 1 d .
H5A H 0.3142 0.2085 0.4102 0.035 Uiso 1 1 calc R
N6A N 0.1977(2) 0.20822(13) 0.47894(10) 0.0303(10) Uani 1 1 d .
H6A H 0.2071 0.2215 0.5001 0.036 Uiso 1 1 calc R
N7A N -0.0303(2) 0.19291(13) 0.39670(11) 0.0346(10) Uani 1 1 d .
N1B N -0.1614(2) 0.43467(15) 0.31108(12) 0.0441(12) Uani 1 1 d .
N2B N 0.0477(2) 0.42818(12) 0.40925(11) 0.0306(10) Uani 1 1 d .
H2B H 0.0504 0.4139 0.4290 0.037 Uiso 1 1 calc R
N3B N 0.2421(2) 0.43844(14) 0.38321(12) 0.0401(11) Uani 1 1 d .
H3B H 0.1999 0.4338 0.3635 0.048 Uiso 1 1 calc R
N4B N 0.2926(3) 0.43182(15) 0.28596(15) 0.0528(13) Uani 1 1 d .
H4B H 0.3350 0.4191 0.2880 0.063 Uiso 1 1 calc R
N5B N 0.1013(3) 0.43665(17) 0.18074(14) 0.0650(16) Uani 1 1 d .
H5B H 0.0873 0.4307 0.1990 0.078 Uiso 1 1 calc R
N6B N -0.1420(3) 0.42810(14) 0.13922(12) 0.0448(12) Uani 1 1 d .
H6B H -0.1672 0.4148 0.1181 0.054 Uiso 1 1 calc R
N7B N -0.2218(3) 0.43414(16) 0.22741(13) 0.0514(13) Uani 1 1 d .
H7B H -0.1719 0.4311 0.2364 0.062 Uiso 1 1 calc R
F1S F 0.9116(2) 0.34957(10) 0.32637(9) 0.0585(9) Uani 1 1 d .
F2T F 0.9139(2) 0.33822(13) 0.16414(12) 0.0801(12) Uani 1 1 d .
O2T O 0.7761(2) 0.30092(12) 0.11997(10) 0.0476(10) Uani 1 1 d .
F2S F 0.8342(2) 0.33427(13) 0.27174(10) 0.0692(10) Uani 1 1 d .
F1T F 0.8359(2) 0.34083(12) 0.19187(11) 0.0797(12) Uani 1 1 d .
O1T O 0.82524(19) 0.24595(12) 0.15770(9) 0.0399(9) Uani 1 1 d .
C2S C 0.9586(3) 0.3044(2) 0.29156(15) 0.0467(14) Uani 1 1 d .
F3S F 0.8644(3) 0.28683(12) 0.31490(12) 0.0856(13) Uani 1 1 d .
F3T F 0.9263(2) 0.29450(12) 0.20722(10) 0.0880(14) Uani 1 1 d .
C1S C 0.8930(4) 0.3185(2) 0.30184(16) 0.0490(15) Uani 1 1 d .
C2T C 0.8205(3) 0.28333(19) 0.15013(15) 0.0388(13) Uani 1 1 d .
C1T C 0.8745(4) 0.31346(19) 0.17884(17) 0.0542(16) Uani 1 1 d .
F8U F 0.2428(2) 0.29507(11) 0.43519(8) 0.0642(10) Uani 1 1 d .
F6U F 0.27030(18) 0.34839(11) 0.31170(10) 0.0583(9) Uani 1 1 d .
F5U F 0.33643(19) 0.29712(11) 0.34588(10) 0.0590(9) Uani 1 1 d .
O4U O 0.4212(2) 0.29289(14) 0.30359(10) 0.0507(10) Uani 1 1 d .
F1U F 0.14536(18) 0.28663(11) 0.21330(10) 0.0593(9) Uani 1 1 d .
O2S O 0.9892(2) 0.33638(11) 0.28243(10) 0.0428(9) Uani 1 1 d .
H2S H 1.0244 0.3279 0.2765 0.064 Uiso 1 1 calc R
F2U F 0.20988(19) 0.34514(11) 0.22808(10) 0.0606(9) Uani 1 1 d .
O6U O 0.22864(19) 0.24151(12) 0.37393(9) 0.0393(9) Uani 1 1 d .
O2U O 0.0744(2) 0.38073(14) 0.23238(13) 0.0595(11) Uani 1 1 d .
F3U F 0.1062(2) 0.34146(12) 0.17823(10) 0.0687(10) Uani 1 1 d .
F9U F 0.2506(3) 0.34685(12) 0.40065(10) 0.0932(15) Uani 1 1 d .
O3U O 0.3864(2) 0.36132(15) 0.29189(11) 0.0547(11) Uani 1 1 d .
O5U O 0.1602(2) 0.29866(12) 0.34607(10) 0.0475(10) Uani 1 1 d .
F7U F 0.3331(2) 0.29921(13) 0.41835(11) 0.0784(11) Uani 1 1 d .
O1U O 0.0806(2) 0.31550(12) 0.25523(11) 0.0478(10) Uani 1 1 d .
F4U F 0.26585(18) 0.28681(11) 0.28842(10) 0.0595(9) Uani 1 1 d .
O1S O 0.9745(3) 0.26741(13) 0.29204(11) 0.0631(12) Uani 1 1 d .
C2U C 0.0929(3) 0.3438(2) 0.23522(17) 0.0458(14) Uani 1 1 d .
C6U C 0.2102(3) 0.2800(2) 0.37162(14) 0.0410(14) Uani 1 1 d .
C1U C 0.1393(4) 0.3285(2) 0.21325(17) 0.0521(16) Uani 1 1 d .
C4U C 0.3793(3) 0.3251(2) 0.30125(15) 0.0413(14) Uani 1 1 d .
C3U C 0.3114(3) 0.3134(2) 0.31102(17) 0.0459(15) Uani 1 1 d .
C5U C 0.2565(4) 0.3064(2) 0.40656(16) 0.0535(16) Uani 1 1 d .
Cl2O Cl 0.07845(17) 0.11607(8) 0.07730(7) 0.1176(9) Uani 1 1 d .
F13U F 0.7923(2) 0.19036(13) 0.51224(11) 0.0754(11) Uani 1 1 d .
F10U F 0.07900(19) 0.27323(10) 0.40662(8) 0.0494(8) Uani 1 1 d .
O8U O 0.1222(2) 0.29671(12) 0.47585(10) 0.0456(9) Uani 1 1 d .
Cl1O Cl 0.1302(2) 0.04732(11) 0.13006(9) 0.1535(12) Uani 1 1 d .
O7U O 0.0725(2) 0.36200(12) 0.45852(10) 0.0444(9) Uani 1 1 d .
F11U F -0.0257(2) 0.30022(13) 0.40362(11) 0.0779(11) Uani 1 1 d .
F12U F 0.0530(3) 0.33747(11) 0.38873(9) 0.0765(12) Uani 1 1 d .
O9U O 0.7025(2) 0.12431(14) 0.50638(11) 0.0607(11) Uani 1 1 d .
H9U H 0.7439 0.1320 0.5232 0.091 Uiso 1 1 calc R
F14U F 0.7618(2) 0.18138(14) 0.45366(11) 0.0828(12) Uani 1 1 d .
C8U C 0.0846(3) 0.32531(19) 0.45243(15) 0.0398(13) Uani 1 1 d .
C11U C 0.7327(4) 0.1852(2) 0.47982(19) 0.0608(18) Uani 1 1 d .
C7U C 0.0479(4) 0.30867(18) 0.41286(15) 0.0487(15) Uani 1 1 d .
C10U C 0.6859(4) 0.1483(2) 0.48002(18) 0.0546(17) Uani 1 1 d .
C1O C 0.0571(6) 0.0663(3) 0.0936(2) 0.113(3) Uani 1 1 d .
Cl3O Cl -0.0270(2) 0.07251(11) 0.09954(11) 0.1628(14) Uani 1 1 d .
F15U F 0.6935(2) 0.22151(14) 0.47220(12) 0.0851(13) Uani 1 1 d .
O10U O 0.6274(2) 0.14320(17) 0.44909(12) 0.0772(15) Uani 1 1 d .
O12U O 0.1712(3) 0.31755(14) 0.54088(11) 0.0604(11) Uani 1 1 d .
O11U O 0.2316(2) 0.25484(14) 0.54685(10) 0.0494(10) Uani 1 1 d .
F16U F 0.2691(3) 0.25880(16) 0.61941(11) 0.1031(16) Uani 1 1 d .
F17U F 0.3111(3) 0.31699(18) 0.61207(11) 0.1112(17) Uani 1 1 d .
C12U C 0.2158(3) 0.2867(2) 0.55925(15) 0.0487(15) Uani 1 1 d .
C13U C 0.2505(4) 0.2942(3) 0.60087(17) 0.067(2) Uani 1 1 d .
F18U F 0.2026(3) 0.3124(3) 0.61189(11) 0.169(3) Uani 1 1 d .
O1W O 0.0427(2) 0.20921(12) 0.34719(9) 0.0447(9) Uani 1 1 d .
O2W O 0.1394(2) 0.22991(11) 0.29199(10) 0.0436(9) Uani 1 1 d .
O3W O 0.1369(2) 0.38641(12) 0.33282(10) 0.0462(9) Uani 1 1 d .
F19U F 0.6044(2) 0.28833(13) 0.48878(10) 0.0799(12) Uani 1 1 d .
F20U F 0.5511(2) 0.29678(12) 0.52649(11) 0.0708(10) Uani 1 1 d .
O1Z O 0.6419(2) 0.21849(14) 0.53281(10) 0.0508(10) Uani 1 1 d .
C15U C 0.6579(3) 0.2522(2) 0.54567(16) 0.0404(13) Uani 1 1 d .
C14U C 0.6166(4) 0.2932(2) 0.52411(17) 0.0572(17) Uani 1 1 d .
F21U F 0.6573(2) 0.32798(12) 0.53666(11) 0.0765(12) Uani 1 1 d .
O2Z O 0.7059(2) 0.26221(12) 0.57872(10) 0.0476(10) Uani 1 1 d .
H2Z H 0.7279 0.2402 0.5900 0.071 Uiso 1 1 calc R
F1X F 0.9825(4) 0.58533(14) 0.28962(14) 0.131(2) Uani 1 1 d .
F3X F 1.0928(5) 0.55084(18) 0.3177(3) 0.174(3) Uani 1 1 d .
F2X F 1.0472(5) 0.56607(19) 0.2592(3) 0.164(3) Uani 1 1 d .
C2X C 1.0340(8) 0.5544(4) 0.2824(3) 0.120(4) Uani 1 1 d .
O1L O 0.7988(2) 0.36978(11) 0.08325(10) 0.0467(9) Uani 1 1 d .
O2L O 0.9301(2) 0.41707(11) 0.27284(10) 0.0425(9) Uani 1 1 d .

loop_
_atom_site_aniso_label
_atom_site_aniso_U_11
_atom_site_aniso_U_22
_atom_site_aniso_U_33
_atom_site_aniso_U_23
_atom_site_aniso_U_13
_atom_site_aniso_U_12
C1X 0.119(7) 0.052(5) 0.042(4) -0.002(3) 0.038(5) -0.009(5)
O2X 0.141(5) 0.059(3) 0.052(3) -0.010(2) 0.025(3) 0.008(3)
O1X 0.074(3) 0.078(4) 0.055(3) -0.012(3) 0.035(3) -0.016(3)
C1A 0.053(4) 0.065(4) 0.040(3) 0.002(3) 0.034(3) 0.001(3)
C2A 0.053(4) 0.085(5) 0.044(4) -0.002(3) 0.031(3) 0.003(4)
C3A 0.067(4) 0.110(6) 0.040(4) 0.004(4) 0.040(4) -0.002(4)
C4A 0.049(4) 0.101(5) 0.033(3) 0.019(3) 0.023(3) 0.006(4)
C5A 0.046(3) 0.083(5) 0.035(3) 0.008(3) 0.030(3) 0.002(3)
C6A 0.040(3) 0.061(4) 0.035(3) 0.007(3) 0.026(3) 0.002(3)
C1B 0.048(3) 0.062(4) 0.036(3) 0.006(3) 0.023(3) 0.004(3)
C2B 0.055(4) 0.074(5) 0.023(3) 0.013(3) 0.016(3) 0.011(3)
C3B 0.044(3) 0.072(4) 0.030(3) -0.010(3) 0.019(3) 0.004(3)
C4B 0.040(3) 0.059(4) 0.038(3) -0.012(3) 0.017(3) 0.003(3)
C5B 0.036(3) 0.053(4) 0.030(3) -0.001(3) 0.017(2) 0.009(3)
C6B 0.032(3) 0.055(4) 0.027(3) -0.001(3) 0.020(2) 0.005(3)
C1C 0.048(4) 0.061(4) 0.090(5) 0.022(4) 0.037(4) 0.026(3)
C2C 0.044(4) 0.069(5) 0.168(9) 0.035(5) 0.051(5) 0.008(4)
C3C 0.054(4) 0.086(6) 0.119(7) 0.041(5) 0.057(5) 0.020(4)
C4C 0.037(3) 0.102(6) 0.060(4) 0.019(4) 0.037(3) 0.026(4)
C5C 0.035(3) 0.085(5) 0.042(3) 0.003(3) 0.022(3) 0.015(3)
C6C 0.039(3) 0.065(4) 0.036(3) 0.015(3) 0.020(3) 0.008(3)
C1D 0.035(3) 0.129(7) 0.030(3) -0.008(4) 0.018(3) 0.013(4)
C2D 0.042(4) 0.152(8) 0.046(4) -0.027(4) 0.024(3) 0.008(4)
C3D 0.076(5) 0.151(8) 0.055(5) -0.018(5) 0.049(4) -0.026(5)
C4D 0.098(6) 0.150(9) 0.067(5) 0.004(5) 0.061(5) -0.018(6)
C5D 0.089(6) 0.099(6) 0.050(4) 0.002(4) 0.053(4) -0.007(5)
C6D 0.043(3) 0.077(4) 0.026(3) 0.004(3) 0.021(3) 0.005(3)
C1E 0.033(3) 0.065(4) 0.029(3) 0.005(3) 0.022(3) 0.000(3)
C2E 0.040(3) 0.070(4) 0.039(3) 0.018(3) 0.022(3) -0.001(3)
C3E 0.044(3) 0.071(4) 0.024(3) 0.011(3) 0.012(3) 0.011(3)
C4E 0.041(3) 0.069(4) 0.035(3) -0.009(3) 0.013(3) -0.001(3)
C5E 0.043(3) 0.050(4) 0.032(3) 0.003(3) 0.015(3) 0.008(3)
C6E 0.032(3) 0.064(4) 0.026(3) 0.003(3) 0.017(2) 0.009(3)
C1F 0.039(3) 0.060(4) 0.041(4) -0.002(3) 0.017(3) -0.014(3)
C2F 0.040(4) 0.092(5) 0.040(4) -0.016(3) 0.018(3) -0.032(4)
C3F 0.027(3) 0.100(5) 0.038(4) 0.007(3) 0.012(3) -0.008(3)
C4F 0.039(3) 0.073(5) 0.050(4) 0.005(3) 0.021(3) -0.003(3)
C5F 0.034(3) 0.065(4) 0.033(3) 0.000(3) 0.018(3) -0.001(3)
C6F 0.030(3) 0.062(4) 0.031(3) 0.000(3) 0.018(2) -0.007(3)
C1G 0.040(3) 0.050(3) 0.032(3) 0.007(2) 0.023(3) 0.011(3)
C2G 0.035(3) 0.034(3) 0.035(3) 0.009(2) 0.026(3) 0.005(2)
C3G 0.036(3) 0.041(3) 0.034(3) -0.001(2) 0.023(2) -0.002(2)
C4G 0.040(3) 0.040(3) 0.027(3) -0.001(2) 0.024(2) 0.006(2)
C5G 0.033(3) 0.034(3) 0.026(3) 0.005(2) 0.020(2) 0.003(2)
C6G 0.032(3) 0.037(3) 0.024(3) 0.001(2) 0.015(2) 0.000(2)
C7G 0.025(3) 0.042(3) 0.025(3) 0.003(2) 0.011(2) 0.002(2)
C8G 0.038(3) 0.049(3) 0.023(3) 0.003(2) 0.012(2) 0.007(2)
C9G 0.028(3) 0.053(3) 0.027(3) 0.003(2) 0.015(2) 0.006(2)
C10G 0.030(3) 0.053(3) 0.027(3) -0.004(2) 0.018(2) 0.002(2)
C11G 0.029(3) 0.057(4) 0.036(3) 0.013(3) 0.021(3) 0.010(3)
C12G 0.023(3) 0.064(4) 0.020(3) 0.006(2) 0.011(2) 0.012(2)
C13G 0.035(3) 0.060(4) 0.032(3) 0.003(3) 0.026(3) 0.009(3)
C14G 0.029(3) 0.061(4) 0.025(3) 0.000(2) 0.014(2) 0.011(3)
C15G 0.034(3) 0.058(4) 0.028(3) 0.005(3) 0.017(3) 0.018(3)
C16G 0.032(3) 0.071(4) 0.026(3) 0.005(3) 0.019(3) 0.013(3)
C17G 0.031(3) 0.073(4) 0.031(3) 0.009(3) 0.020(3) 0.013(3)
C18G 0.035(3) 0.110(5) 0.026(3) 0.007(3) 0.019(3) 0.017(3)
C19G 0.044(4) 0.102(5) 0.017(3) 0.007(3) 0.016(3) 0.012(3)
C20G 0.039(3) 0.060(4) 0.023(3) 0.009(2) 0.017(3) 0.012(3)
C21G 0.034(3) 0.048(3) 0.025(3) 0.001(2) 0.014(2) 0.006(2)
C22G 0.039(3) 0.037(3) 0.022(3) -0.004(2) 0.012(2) 0.003(2)
C23G 0.040(3) 0.035(3) 0.025(3) -0.002(2) 0.017(2) 0.000(2)
C24G 0.044(3) 0.028(3) 0.022(3) -0.001(2) 0.014(2) 0.002(2)
C25G 0.036(3) 0.027(3) 0.034(3) -0.004(2) 0.019(2) -0.011(2)
C26G 0.031(3) 0.039(3) 0.036(3) 0.003(2) 0.015(2) -0.005(2)
C27G 0.031(3) 0.052(3) 0.028(3) 0.001(2) 0.017(2) -0.003(2)
C28G 0.032(3) 0.067(4) 0.049(4) 0.004(3) 0.022(3) -0.004(3)
C29G 0.037(3) 0.068(4) 0.037(3) 0.009(3) 0.021(3) -0.005(3)
C30G 0.034(3) 0.048(3) 0.032(3) 0.003(2) 0.020(3) 0.001(2)
C31G 0.026(3) 0.054(4) 0.031(3) 0.009(2) 0.016(2) 0.004(2)
C32G 0.043(3) 0.069(4) 0.033(3) 0.007(3) 0.028(3) 0.004(3)
C33G 0.039(3) 0.066(4) 0.028(3) 0.006(3) 0.021(3) 0.006(3)
C34G 0.041(3) 0.057(4) 0.024(3) 0.006(2) 0.020(3) 0.007(3)
C1H 0.057(4) 0.061(4) 0.064(4) 0.005(3) 0.042(4) 0.001(3)
C2H 0.063(4) 0.073(5) 0.070(5) 0.009(4) 0.043(4) -0.005(4)
C3H 0.082(5) 0.070(5) 0.056(4) 0.015(3) 0.055(4) 0.001(4)
C4H 0.066(4) 0.071(5) 0.050(4) 0.004(3) 0.039(3) 0.009(3)
C5H 0.056(4) 0.064(4) 0.053(4) -0.004(3) 0.038(3) 0.007(3)
C6H 0.042(3) 0.060(4) 0.043(3) 0.006(3) 0.029(3) 0.008(3)
C1I 0.053(4) 0.061(4) 0.027(3) 0.010(3) 0.018(3) 0.017(3)
C2I 0.058(4) 0.103(6) 0.044(4) 0.006(4) 0.034(3) 0.022(4)
C3I 0.066(4) 0.101(6) 0.042(4) 0.021(4) 0.036(3) 0.024(4)
C4I 0.050(4) 0.076(5) 0.045(4) 0.012(3) 0.022(3) 0.012(3)
C5I 0.046(3) 0.064(4) 0.030(3) 0.004(3) 0.018(3) 0.010(3)
C6I 0.037(3) 0.051(4) 0.033(3) 0.006(3) 0.017(3) 0.013(3)
C1J 0.064(5) 0.084(6) 0.166(9) -0.007(6) 0.060(6) -0.007(5)
C2J 0.122(9) 0.125(9) 0.238(15) 0.034(9) 0.118(10) 0.056(8)
C3J 0.052(5) 0.103(7) 0.113(7) 0.005(6) 0.024(5) 0.000(5)
C4J 0.161(10) 0.115(8) 0.113(8) -0.021(6) 0.085(8) -0.054(8)
C5J 0.033(4) 0.056(5) 0.170(9) -0.028(5) 0.041(5) -0.019(4)
C6J 0.061(5) 0.108(6) 0.108(6) -0.061(5) 0.060(5) -0.038(5)
C1K 0.068(5) 0.084(5) 0.069(5) -0.002(4) 0.054(4) 0.011(4)
C2K 0.084(6) 0.155(9) 0.120(8) 0.016(7) 0.076(6) 0.004(6)
C3K 0.111(8) 0.202(13) 0.173(12) -0.058(10) 0.102(9) 0.007(8)
C4K 0.165(10) 0.131(9) 0.171(10) -0.022(8) 0.148(10) 0.014(7)
C5K 0.111(7) 0.142(9) 0.112(7) -0.042(6) 0.091(6) -0.025(6)
C6K 0.087(5) 0.081(5) 0.085(5) -0.025(4) 0.073(5) -0.031(4)
C1L 0.088(5) 0.092(6) 0.047(4) -0.022(4) 0.046(4) -0.041(5)
C2L 0.074(5) 0.104(6) 0.045(4) -0.024(4) 0.042(4) -0.040(4)
C3L 0.097(6) 0.100(6) 0.040(4) -0.018(4) 0.032(4) -0.064(5)
C4L 0.097(6) 0.077(5) 0.044(4) 0.005(4) 0.027(4) -0.039(5)
C5L 0.122(7) 0.066(5) 0.054(5) -0.003(4) 0.051(5) -0.045(5)
C6L 0.103(6) 0.058(4) 0.054(4) -0.015(3) 0.056(4) -0.041(4)
C1M 0.076(5) 0.058(5) 0.046(4) -0.015(3) 0.009(4) 0.009(4)
C2M 0.079(5) 0.065(5) 0.037(4) 0.000(3) 0.010(3) 0.021(4)
C3M 0.060(4) 0.063(5) 0.058(5) -0.014(4) 0.007(4) 0.005(4)
C4M 0.053(4) 0.071(5) 0.061(5) -0.012(4) 0.016(4) 0.000(4)
C5M 0.048(4) 0.077(5) 0.051(4) -0.008(4) 0.022(3) 0.003(3)
C6M 0.061(4) 0.061(4) 0.036(4) -0.010(3) 0.014(3) 0.006(3)
C1N 0.043(3) 0.042(3) 0.045(3) 0.000(3) 0.029(3) 0.005(3)
C2N 0.041(3) 0.037(3) 0.036(3) -0.008(2) 0.024(3) 0.009(2)
C3N 0.044(3) 0.036(3) 0.037(3) -0.001(2) 0.026(3) 0.007(2)
C4N 0.047(3) 0.026(3) 0.033(3) 0.001(2) 0.024(3) 0.003(2)
C5N 0.047(3) 0.037(3) 0.029(3) -0.002(2) 0.020(3) 0.009(3)
C6N 0.047(3) 0.041(3) 0.031(3) 0.004(2) 0.020(3) 0.009(3)
C7N 0.042(3) 0.048(3) 0.029(3) 0.000(2) 0.024(3) 0.005(3)
C8N 0.052(4) 0.051(4) 0.037(3) -0.008(3) 0.023(3) -0.002(3)
C9N 0.034(3) 0.049(4) 0.057(4) -0.009(3) 0.019(3) 0.001(3)
C10N 0.039(3) 0.047(4) 0.054(4) -0.012(3) 0.027(3) -0.001(3)
C11N 0.055(4) 0.052(4) 0.079(5) -0.021(3) 0.048(4) -0.019(3)
C12N 0.068(4) 0.053(4) 0.056(4) -0.015(3) 0.043(4) -0.019(3)
C13N 0.073(5) 0.052(4) 0.064(5) -0.013(3) 0.049(4) -0.011(3)
C14N 0.081(5) 0.048(4) 0.052(4) -0.013(3) 0.047(4) -0.016(3)
C15N 0.078(5) 0.046(4) 0.070(5) -0.020(3) 0.060(4) -0.026(3)
C16N 0.078(5) 0.069(4) 0.059(4) -0.027(3) 0.056(4) -0.033(4)
C17N 0.079(5) 0.077(5) 0.054(4) -0.030(3) 0.050(4) -0.042(4)
C18N 0.090(6) 0.105(6) 0.061(5) -0.029(4) 0.052(5) -0.049(5)
C19N 0.117(7) 0.104(6) 0.057(5) -0.034(4) 0.053(5) -0.068(5)
C20N 0.077(5) 0.067(4) 0.043(4) -0.025(3) 0.040(4) -0.043(4)
C21N 0.088(5) 0.060(4) 0.042(4) -0.014(3) 0.043(4) -0.036(4)
C22N 0.072(4) 0.049(4) 0.038(3) -0.008(3) 0.030(3) -0.023(3)
C23N 0.065(4) 0.054(4) 0.037(3) -0.006(3) 0.023(3) -0.014(3)
C24N 0.069(4) 0.045(4) 0.031(3) -0.007(3) 0.023(3) -0.008(3)
C25N 0.062(4) 0.049(4) 0.027(3) -0.001(3) 0.014(3) 0.011(3)
C26N 0.052(4) 0.060(4) 0.040(4) -0.006(3) 0.014(3) 0.012(3)
C27N 0.045(4) 0.082(5) 0.041(4) -0.017(3) 0.014(3) 0.006(3)
C28N 0.051(4) 0.159(8) 0.045(4) -0.030(5) 0.010(3) 0.024(5)
C29N 0.041(4) 0.188(9) 0.061(5) -0.035(5) 0.013(4) 0.031(5)
C30N 0.047(4) 0.113(6) 0.045(4) -0.016(4) 0.023(3) 0.009(4)
C31N 0.038(4) 0.094(5) 0.055(4) -0.013(4) 0.027(3) 0.005(3)
C32N 0.032(3) 0.116(6) 0.052(4) -0.022(4) 0.025(3) 0.001(3)
C33N 0.047(4) 0.089(5) 0.051(4) -0.015(3) 0.033(3) -0.003(3)
C34N 0.043(3) 0.054(4) 0.046(4) -0.004(3) 0.029(3) 0.003(3)
F1A 0.068(2) 0.060(2) 0.057(2) 0.0132(17) 0.0449(19) 0.0229(18)
F2A 0.097(3) 0.096(3) 0.073(3) -0.015(2) 0.067(2) 0.002(2)
F3A 0.102(3) 0.152(4) 0.047(2) -0.001(2) 0.058(2) 0.006(3)
F4A 0.071(2) 0.139(4) 0.039(2) 0.041(2) 0.0284(19) 0.023(2)
F5A 0.057(2) 0.077(2) 0.047(2) 0.0270(17) 0.0320(17) 0.0222(18)
F1B 0.086(3) 0.066(2) 0.0397(19) 0.0110(17) 0.0238(18) -0.019(2)
F2B 0.112(3) 0.108(3) 0.031(2) 0.016(2) 0.024(2) -0.014(3)
F3B 0.066(2) 0.100(3) 0.0303(19) -0.0140(18) 0.0161(17) 0.003(2)
F4B 0.053(2) 0.061(2) 0.054(2) -0.0206(17) 0.0144(17) -0.0062(17)
F5B 0.0453(18) 0.0477(19) 0.0362(17) 0.0059(14) 0.0138(14) -0.0001(14)
F1C 0.052(2) 0.064(3) 0.121(3) 0.001(2) 0.040(2) -0.0027(19)
F2C 0.081(3) 0.083(4) 0.332(9) 0.003(4) 0.110(5) -0.016(3)
F3C 0.068(3) 0.106(4) 0.213(6) 0.043(4) 0.097(3) 0.014(2)
F4C 0.047(2) 0.130(4) 0.089(3) 0.004(2) 0.049(2) 0.023(2)
F5C 0.0405(19) 0.101(3) 0.065(2) -0.034(2) 0.0252(17) 0.0086(19)
F1D 0.061(2) 0.113(3) 0.049(2) 0.007(2) 0.0343(19) 0.039(2)
F2D 0.048(2) 0.248(6) 0.074(3) -0.010(3) 0.038(2) 0.031(3)
F3D 0.089(3) 0.219(6) 0.107(4) -0.049(4) 0.084(3) -0.058(4)
F4D 0.189(6) 0.158(5) 0.148(5) 0.051(4) 0.140(5) 0.004(4)
F5D 0.111(3) 0.115(4) 0.075(3) 0.047(2) 0.069(3) 0.041(3)
F1E 0.0408(18) 0.075(2) 0.0355(17) 0.0140(16) 0.0149(15) -0.0036(17)
F2E 0.056(2) 0.085(3) 0.048(2) 0.0280(19) 0.0210(17) 0.0072(18)
F3E 0.046(2) 0.092(3) 0.0327(19) 0.0141(17) 0.0061(15) 0.0115(18)
F4E 0.061(2) 0.080(3) 0.0400(19) 0.0017(18) 0.0066(17) -0.0078(19)
F5E 0.062(2) 0.059(2) 0.0382(18) 0.0017(16) 0.0152(16) -0.0016(17)
F1F 0.053(2) 0.058(2) 0.052(2) -0.0163(17) 0.0220(17) -0.0161(17)
F2F 0.060(2) 0.110(3) 0.051(2) -0.031(2) 0.0150(18) -0.031(2)
F3F 0.042(2) 0.145(4) 0.039(2) 0.009(2) -0.0007(17) 0.000(2)
F4F 0.041(2) 0.100(3) 0.062(2) 0.023(2) 0.0160(17) 0.0163(19)
F5F 0.0471(19) 0.064(2) 0.0457(19) -0.0010(16) 0.0198(16) 0.0102(16)
F1H 0.066(2) 0.067(2) 0.061(2) -0.0126(19) 0.0333(19) -0.0202(18)
F2H 0.093(3) 0.078(3) 0.105(3) 0.011(2) 0.064(3) -0.023(2)
F3H 0.110(3) 0.105(3) 0.072(3) 0.024(2) 0.068(3) 0.003(3)
F4H 0.095(3) 0.089(3) 0.047(2) -0.0113(19) 0.044(2) 0.007(2)
F5H 0.065(2) 0.0424(19) 0.055(2) -0.0058(15) 0.0405(17) 0.0015(16)
F1I 0.061(2) 0.061(2) 0.0453(19) -0.0010(16) 0.0278(17) 0.0264(17)
F2I 0.090(3) 0.135(4) 0.051(2) 0.004(2) 0.044(2) 0.052(3)
F3I 0.096(3) 0.153(4) 0.041(2) 0.026(2) 0.044(2) 0.047(3)
F4I 0.070(2) 0.091(3) 0.057(2) 0.035(2) 0.0257(19) 0.034(2)
F5I 0.063(2) 0.064(2) 0.0419(19) 0.0032(16) 0.0188(17) 0.0256(18)
F1J 0.088(3) 0.112(4) 0.179(5) 0.035(4) 0.061(4) 0.027(3)
F2J 0.105(4) 0.223(7) 0.164(6) 0.037(5) 0.070(4) 0.054(5)
F3J 0.113(4) 0.331(10) 0.144(5) -0.048(6) 0.094(4) -0.095(6)
F4J 0.130(5) 0.202(7) 0.164(6) -0.008(5) 0.083(4) -0.076(5)
F5J 0.114(4) 0.118(4) 0.122(4) -0.004(3) 0.057(3) -0.040(3)
F1K 0.052(2) 0.091(3) 0.072(2) -0.022(2) 0.0366(19) -0.0185(19)
F2K 0.067(3) 0.227(7) 0.123(4) 0.018(4) 0.055(3) 0.014(4)
F3K 0.166(6) 0.222(8) 0.305(10) -0.011(7) 0.194(7) 0.030(5)
F4K 0.183(6) 0.194(7) 0.193(7) -0.062(5) 0.143(6) 0.002(5)
F5K 0.147(5) 0.109(4) 0.127(4) -0.046(3) 0.099(4) -0.030(3)
F1L 0.068(2) 0.103(3) 0.053(2) -0.030(2) 0.036(2) -0.025(2)
F2L 0.087(3) 0.130(4) 0.063(2) -0.055(2) 0.053(2) -0.042(3)
F3L 0.116(3) 0.129(4) 0.040(2) -0.018(2) 0.036(2) -0.058(3)
F4L 0.150(4) 0.095(3) 0.066(3) 0.020(2) 0.035(3) -0.027(3)
F5L 0.153(4) 0.054(2) 0.062(3) 0.004(2) 0.048(3) -0.022(3)
F1M 0.102(3) 0.051(2) 0.051(2) -0.0027(18) 0.006(2) -0.003(2)
F2M 0.108(3) 0.071(3) 0.054(2) -0.002(2) 0.000(2) 0.016(2)
F3M 0.081(3) 0.085(3) 0.056(2) -0.022(2) -0.006(2) 0.000(2)
F4M 0.066(3) 0.099(3) 0.081(3) -0.016(2) 0.031(2) -0.021(2)
F5M 0.067(2) 0.084(3) 0.058(2) -0.002(2) 0.0308(19) -0.017(2)
N1A 0.030(2) 0.051(3) 0.027(2) 0.0045(19) 0.017(2) 0.000(2)
N2A 0.033(2) 0.040(3) 0.024(2) 0.0014(18) 0.0166(19) -0.0003(19)
N3A 0.038(3) 0.069(3) 0.018(2) 0.006(2) 0.016(2) 0.008(2)
N4A 0.027(2) 0.072(3) 0.023(2) 0.005(2) 0.018(2) 0.006(2)
N5A 0.022(2) 0.046(3) 0.022(2) -0.0041(18) 0.0102(18) -0.0032(18)
N6A 0.037(2) 0.038(2) 0.021(2) 0.0014(18) 0.017(2) 0.0044(19)
N7A 0.035(3) 0.047(3) 0.029(2) 0.0080(19) 0.020(2) 0.008(2)
N1B 0.034(3) 0.064(3) 0.037(3) -0.013(2) 0.017(2) -0.001(2)
N2B 0.035(2) 0.035(2) 0.031(2) 0.0058(19) 0.023(2) 0.0079(19)
N3B 0.028(2) 0.057(3) 0.037(3) -0.005(2) 0.015(2) -0.003(2)
N4B 0.069(4) 0.053(3) 0.056(3) -0.015(3) 0.047(3) -0.020(3)
N5B 0.087(4) 0.077(4) 0.048(3) -0.029(3) 0.045(3) -0.044(3)
N6B 0.065(3) 0.045(3) 0.027(2) -0.011(2) 0.021(2) -0.017(2)
N7B 0.040(3) 0.072(4) 0.048(3) -0.011(2) 0.024(3) 0.004(2)
F1S 0.078(2) 0.052(2) 0.055(2) -0.0102(17) 0.0363(19) -0.0016(18)
F2T 0.065(2) 0.072(3) 0.091(3) -0.012(2) 0.018(2) -0.024(2)
O2T 0.042(2) 0.052(2) 0.042(2) 0.0106(19) 0.0105(19) 0.0005(19)
F2S 0.055(2) 0.092(3) 0.065(2) -0.004(2) 0.028(2) -0.009(2)
F1T 0.091(3) 0.069(3) 0.077(3) -0.024(2) 0.031(2) 0.010(2)
O1T 0.038(2) 0.039(2) 0.038(2) 0.0135(17) 0.0109(17) -0.0010(17)
C2S 0.063(4) 0.039(4) 0.038(3) -0.006(3) 0.019(3) -0.004(3)
F3S 0.135(4) 0.056(2) 0.104(3) 0.002(2) 0.088(3) -0.019(2)
F3T 0.105(3) 0.057(2) 0.049(2) -0.0006(19) -0.025(2) -0.001(2)
C1S 0.058(4) 0.054(4) 0.040(4) 0.003(3) 0.026(3) -0.007(3)
C2T 0.039(3) 0.048(4) 0.038(3) 0.001(3) 0.025(3) 0.000(3)
C1T 0.062(4) 0.040(4) 0.051(4) -0.001(3) 0.012(3) 0.001(3)
F8U 0.097(3) 0.074(2) 0.0257(17) 0.0034(16) 0.0294(18) 0.000(2)
F6U 0.051(2) 0.058(2) 0.085(3) 0.0049(18) 0.0470(19) 0.0031(17)
F5U 0.064(2) 0.071(2) 0.067(2) 0.0120(19) 0.052(2) 0.0128(18)
O4U 0.043(2) 0.071(3) 0.051(2) -0.005(2) 0.033(2) -0.007(2)
F1U 0.053(2) 0.055(2) 0.069(2) -0.0132(18) 0.0224(18) 0.0104(17)
O2S 0.040(2) 0.040(2) 0.051(2) -0.0004(18) 0.0216(19) 0.0071(18)
F2U 0.050(2) 0.074(2) 0.070(2) -0.0123(19) 0.0367(19) 0.0021(18)
O6U 0.032(2) 0.049(3) 0.042(2) -0.0033(18) 0.0209(17) 0.0094(17)
O2U 0.068(3) 0.044(3) 0.093(3) -0.006(2) 0.060(3) -0.007(2)
F3U 0.078(3) 0.068(2) 0.059(2) -0.0136(19) 0.026(2) 0.010(2)
F9U 0.158(4) 0.050(3) 0.044(2) -0.0009(18) 0.011(2) 0.001(2)
O3U 0.049(2) 0.077(3) 0.056(3) -0.012(2) 0.040(2) -0.017(2)
O5U 0.055(2) 0.049(2) 0.037(2) -0.0037(19) 0.017(2) 0.009(2)
F7U 0.071(3) 0.093(3) 0.069(3) -0.009(2) 0.025(2) -0.011(2)
O1U 0.035(2) 0.047(2) 0.060(3) -0.002(2) 0.017(2) 0.0042(18)
F4U 0.0388(19) 0.062(2) 0.089(3) -0.010(2) 0.0370(19) -0.0093(17)
O1S 0.101(4) 0.030(2) 0.056(3) 0.0063(19) 0.028(2) 0.013(2)
C2U 0.029(3) 0.046(4) 0.062(4) -0.011(3) 0.019(3) 0.002(3)
C6U 0.048(3) 0.062(4) 0.023(3) 0.004(3) 0.025(3) 0.006(3)
C1U 0.054(4) 0.051(4) 0.046(4) -0.014(3) 0.014(3) 0.001(3)
C4U 0.043(3) 0.050(4) 0.044(3) -0.009(3) 0.030(3) -0.008(3)
C3U 0.040(3) 0.055(4) 0.058(4) -0.009(3) 0.036(3) 0.002(3)
C5U 0.070(5) 0.047(4) 0.039(4) 0.001(3) 0.018(3) 0.005(3)
Cl2O 0.148(2) 0.0964(17) 0.1104(18) 0.0138(14) 0.0534(17) -0.0311(16)
F13U 0.060(2) 0.092(3) 0.069(3) 0.014(2) 0.022(2) 0.006(2)
F10U 0.073(2) 0.0430(19) 0.0373(18) -0.0041(14) 0.0273(16) 0.0030(16)
O8U 0.067(3) 0.044(2) 0.029(2) 0.0061(18) 0.0230(19) 0.006(2)
Cl1O 0.186(3) 0.138(3) 0.131(2) 0.040(2) 0.057(2) -0.012(2)
O7U 0.061(3) 0.040(2) 0.039(2) 0.0010(18) 0.0268(19) 0.0061(19)
F11U 0.062(3) 0.096(3) 0.071(3) -0.023(2) 0.022(2) -0.002(2)
F12U 0.151(4) 0.044(2) 0.038(2) 0.0066(16) 0.040(2) 0.001(2)
O9U 0.071(3) 0.071(3) 0.038(2) -0.010(2) 0.019(2) 0.005(2)
F14U 0.083(3) 0.108(3) 0.084(3) 0.022(2) 0.062(2) 0.034(2)
C8U 0.052(3) 0.045(4) 0.036(3) 0.003(3) 0.031(3) -0.001(3)
C11U 0.060(4) 0.081(5) 0.061(5) 0.018(4) 0.045(4) 0.027(4)
C7U 0.074(5) 0.041(4) 0.036(3) 0.004(3) 0.026(3) 0.003(3)
C10U 0.060(4) 0.075(5) 0.039(4) 0.006(3) 0.031(4) 0.028(4)
C1O 0.148(9) 0.110(7) 0.086(6) 0.044(5) 0.052(6) -0.018(6)
Cl3O 0.200(3) 0.139(3) 0.222(4) 0.050(2) 0.160(3) 0.027(2)
F15U 0.097(3) 0.088(3) 0.095(3) 0.027(2) 0.065(3) 0.039(3)
O10U 0.049(3) 0.130(4) 0.042(3) 0.017(3) 0.007(2) 0.015(3)
O12U 0.079(3) 0.070(3) 0.036(2) -0.006(2) 0.027(2) 0.010(3)
O11U 0.048(2) 0.074(3) 0.037(2) 0.007(2) 0.0289(19) 0.009(2)
F16U 0.151(4) 0.113(4) 0.035(2) 0.013(2) 0.026(3) 0.000(3)
F17U 0.129(4) 0.140(4) 0.040(2) -0.011(3) 0.008(3) -0.027(4)
C12U 0.049(4) 0.073(5) 0.034(3) -0.003(3) 0.026(3) 0.009(3)
C13U 0.069(5) 0.119(7) 0.026(3) 0.005(4) 0.033(4) 0.023(5)
F18U 0.150(5) 0.319(9) 0.036(2) 0.000(4) 0.036(3) 0.137(6)
O1W 0.050(2) 0.060(3) 0.032(2) -0.0003(17) 0.0239(18) -0.0053(19)
O2W 0.042(2) 0.050(2) 0.043(2) -0.0058(18) 0.0218(18) 0.0053(18)
O3W 0.040(2) 0.054(2) 0.040(2) -0.0122(18) 0.0111(18) -0.0032(18)
F19U 0.100(3) 0.084(3) 0.047(2) 0.009(2) 0.020(2) 0.005(2)
F20U 0.046(2) 0.071(3) 0.089(3) 0.012(2) 0.019(2) 0.0204(18)
O1Z 0.051(3) 0.055(3) 0.038(2) -0.001(2) 0.0086(19) -0.007(2)
C15U 0.036(3) 0.049(4) 0.038(3) 0.002(3) 0.016(3) 0.001(3)
C14U 0.049(4) 0.072(5) 0.041(4) 0.002(3) 0.009(3) 0.000(4)
F21U 0.063(2) 0.059(2) 0.078(3) 0.008(2) -0.004(2) -0.015(2)
O2Z 0.044(2) 0.054(2) 0.033(2) -0.0050(18) 0.0038(19) 0.0022(19)
F1X 0.233(7) 0.050(3) 0.094(4) -0.008(2) 0.048(4) -0.007(3)
F3X 0.216(8) 0.072(4) 0.212(8) -0.030(4) 0.063(7) -0.018(4)
F2X 0.230(8) 0.091(4) 0.219(8) 0.062(5) 0.140(7) -0.002(4)
C2X 0.180(12) 0.095(9) 0.083(7) 0.016(6) 0.051(8) 0.017(8)
O1L 0.055(2) 0.043(2) 0.042(2) -0.0078(18) 0.0181(19) -0.0093(18)
O2L 0.042(2) 0.043(2) 0.045(2) -0.0019(17) 0.0204(18) -0.0009(17)

loop_
_atom_type_symbol
_atom_type_description
_atom_type_scat_dispersion_real
_atom_type_scat_dispersion_imag
_atom_type_scat_source
C C 0.0033 0.0016 'International Tables Vol C Tables 4.2.6.8 and 6.1.1.4'
H H 0.0000 0.0000 'International Tables Vol C Tables 4.2.6.8 and 6.1.1.4'
F F 0.0171 0.0103 'International Tables Vol C Tables 4.2.6.8 and 6.1.1.4'
N N 0.0061 0.0033 'International Tables Vol C Tables 4.2.6.8 and 6.1.1.4'
O O 0.0106 0.0060 'International Tables Vol C Tables 4.2.6.8 and 6.1.1.4'
Cl Cl 0.1484 0.1585 'International Tables Vol C Tables 4.2.6.8 and 6.1.1.4'

loop_
_geom_angle_atom_site_label_1
_geom_angle_atom_site_label_2
_geom_angle_atom_site_label_3
_geom_angle
O1X C1X O2X 128.8(7)
O1X C1X C2X 109.8(9)
O2X C1X C2X 121.4(9)
C1X O2X H2X 109.5
F1A C1A C2A 117.29(14)
F1A C1A C6A 122.68(14)
C2A C1A C6A 120.0
F2A C2A C1A 121.37(18)
F2A C2A C3A 118.63(18)
C1A C2A C3A 120.0
F3A C3A C4A 118.7(2)
F3A C3A C2A 121.3(2)
C4A C3A C2A 120.0
F4A C4A C3A 120.56(19)
F4A C4A C5A 119.44(19)
C3A C4A C5A 120.0
F5A C5A C6A 121.28(14)
F5A C5A C4A 118.71(14)
C6A C5A C4A 120.0
C5A C6A C1A 120.0
C5A C6A C1G 119.7(2)
C1A C6A C1G 120.3(2)
F1B C1B C6B 120.34(14)
F1B C1B C2B 119.63(14)
C6B C1B C2B 120.0
F2B C2B C3B 120.1(2)
F2B C2B C1B 119.9(2)
C3B C2B C1B 120.0
F3B C3B C4B 120.1(2)
F3B C3B C2B 119.9(2)
C4B C3B C2B 120.0
F4B C4B C3B 119.13(16)
F4B C4B C5B 120.87(16)
C3B C4B C5B 120.0
F5B C5B C6B 121.36(14)
F5B C5B C4B 118.65(14)
C6B C5B C4B 120.0
C5B C6B C1B 120.0
C5B C6B C6G 119.99(19)
C1B C6B C6G 119.92(19)
F1C C1C C2C 118.88(16)
F1C C1C C6C 121.12(16)
C2C C1C C6C 120.0
F2C C2C C1C 120.7(2)
F2C C2C C3C 119.2(2)
C1C C2C C3C 120.0
F3C C3C C4C 119.1(3)
F3C C3C C2C 120.9(3)
C4C C3C C2C 120.0
F4C C4C C3C 119.5(2)
F4C C4C C5C 120.4(2)
C3C C4C C5C 120.0
F5C C5C C6C 122.18(14)
F5C C5C C4C 117.63(14)
C6C C5C C4C 120.0
C5C C6C C1C 120.0
C5C C6C C11G 119.6(2)
C1C C6C C11G 120.4(2)
F1D C1D C2D 117.20(15)
F1D C1D C6D 122.79(15)
C2D C1D C6D 120.0
F2D C2D C1D 121.1(2)
F2D C2D C3D 118.9(3)
C1D C2D C3D 120.0
F3D C3D C4D 118.1(3)
F3D C3D C2D 121.9(3)
C4D C3D C2D 120.0
F4D C4D C3D 119.8(3)
F4D C4D C5D 120.2(3)
C3D C4D C5D 120.0
F5D C5D C4D 119.05(18)
F5D C5D C6D 120.87(17)
C4D C5D C6D 120.0
C1D C6D C5D 120.0
C1D C6D C16G 118.2(2)
C5D C6D C16G 121.8(2)
F1E C1E C2E 118.24(14)
F1E C1E C6E 121.72(13)
C2E C1E C6E 120.0
F2E C2E C1E 120.19(16)
F2E C2E C3E 119.79(16)
C1E C2E C3E 120.0
F3E C3E C4E 119.37(18)
F3E C3E C2E 120.61(18)
C4E C3E C2E 120.0
F4E C4E C3E 120.23(16)
F4E C4E C5E 119.76(16)
C3E C4E C5E 120.0
F5E C5E C6E 121.50(14)
F5E C5E C4E 118.50(14)
C6E C5E C4E 120.0
C5E C6E C1E 120.0
C5E C6E C21G 119.6(2)
C1E C6E C21G 120.3(2)
F1F C1F C6F 121.94(14)
F1F C1F C2F 118.04(14)
C6F C1F C2F 120.0
F2F C2F C3F 117.8(2)
F2F C2F C1F 122.2(2)
C3F C2F C1F 120.0
F3F C3F C4F 119.8(2)
F3F C3F C2F 120.1(2)
C4F C3F C2F 120.0
F4F C4F C3F 119.04(17)
F4F C4F C5F 120.96(17)
C3F C4F C5F 120.0
F5F C5F C4F 117.74(14)
F5F C5F C6F 122.09(14)
C4F C5F C6F 120.0
C1F C6F C5F 120.0
C1F C6F C26G 120.3(2)
C5F C6F C26G 119.5(2)
C2G C1G C34G 122.5(5)
C2G C1G C6A 119.3(4)
C34G C1G C6A 118.2(4)
C1G C2G N6A 123.2(4)
C1G C2G C3G 130.3(5)
N6A C2G C3G 106.3(4)
C4G C3G C2G 107.9(5)
C4G C3G H3G 126.0
C2G C3G H3G 126.0
C3G C4G C5G 109.4(4)
C3G C4G H4G 125.3
C5G C4G H4G 125.3
N6A C5G C4G 106.9(4)
N6A C5G C6G 122.7(4)
C4G C5G C6G 130.1(4)
C7G C6G C5G 123.3(4)
C7G C6G C6B 116.2(4)
C5G C6G C6B 120.5(4)
N5A C7G C6G 126.9(4)
N5A C7G C8G 107.9(4)
C6G C7G C8G 125.2(4)
C9G C8G C7G 107.6(4)
C9G C8G H8G 126.2
C7G C8G H8G 126.2
C8G C9G C10G 108.7(4)
C8G C9G H9G 125.7
C10G C9G H9G 125.7
C11G C10G N5A 126.7(4)
C11G C10G C9G 127.0(4)
N5A C10G C9G 106.3(4)
C10G C11G C12G 123.3(4)
C10G C11G C6C 119.3(4)
C12G C11G C6C 117.1(4)
N4A C12G C11G 122.2(5)
N4A C12G C13G 106.4(4)
C11G C12G C13G 131.0(4)
C14G C13G C12G 108.4(4)
C14G C13G H13G 125.8
C12G C13G H13G 125.8
C13G C14G C15G 107.2(5)
C13G C14G H14G 126.4
C15G C14G H14G 126.4
N4A C15G C16G 122.8(5)
N4A C15G C14G 107.7(4)
C16G C15G C14G 129.2(5)
C17G C16G C15G 122.7(5)
C17G C16G C6D 119.1(4)
C15G C16G C6D 118.2(4)
C16G C17G N3A 125.9(4)
C16G C17G C18G 127.9(5)
N3A C17G C18G 106.2(4)
C19G C18G C17G 108.9(5)
C19G C18G H18G 125.6
C17G C18G H18G 125.6
C18G C19G C20G 107.6(5)
C18G C19G H19G 126.2
C20G C19G H19G 126.2
N3A C20G C21G 127.0(4)
N3A C20G C19G 107.1(4)
C21G C20G C19G 125.9(5)
C20G C21G C22G 123.9(4)
C20G C21G C6E 118.7(4)
C22G C21G C6E 117.5(4)
N2A C22G C23G 107.4(4)
N2A C22G C21G 122.6(4)
C23G C22G C21G 129.5(5)
C24G C23G C22G 107.6(5)
C24G C23G H23G 126.2
C22G C23G H23G 126.2
C23G C24G C25G 108.4(4)
C23G C24G H24G 125.8
C25G C24G H24G 125.8
N2A C25G C24G 107.1(4)
N2A C25G C26G 121.0(4)
C24G C25G C26G 131.8(4)
C27G C26G C25G 122.2(5)
C27G C26G C6F 118.2(4)
C25G C26G C6F 119.6(4)
N1A C27G C26G 125.3(4)
N1A C27G C28G 106.6(4)
C26G C27G C28G 128.0(5)
C29G C28G C27G 108.7(5)
C29G C28G H28G 125.7
C27G C28G H28G 125.7
C28G C29G C30G 106.9(5)
C28G C29G H29G 126.5
C30G C29G H29G 126.5
N1A C30G C31G 127.6(4)
N1A C30G C29G 107.2(4)
C31G C30G C29G 125.2(4)
N7A C31G C30G 126.0(4)
N7A C31G C32G 109.2(4)
C30G C31G C32G 124.8(5)
C33G C32G C31G 105.7(5)
C33G C32G H32G 127.1
C31G C32G H32G 127.1
C32G C33G C34G 109.2(4)
C32G C33G H33G 125.4
C34G C33G H33G 125.4
N7A C34G C1G 125.1(4)
N7A C34G C33G 107.3(4)
C1G C34G C33G 127.6(4)
F1H C1H C2H 117.71(16)
F1H C1H C6H 122.23(16)
C2H C1H C6H 120.0
F2H C2H C1H 120.4(2)
F2H C2H C3H 119.5(2)
C1H C2H C3H 120.0
F3H C3H C4H 119.1(2)
F3H C3H C2H 120.9(2)
C4H C3H C2H 120.0
F4H C4H C5H 119.12(19)
F4H C4H C3H 120.77(19)
C5H C4H C3H 120.0
F5H C5H C4H 119.49(14)
F5H C5H C6H 120.46(14)
C4H C5H C6H 120.0
C5H C6H C1H 120.0
C5H C6H C1N 120.3(2)
C1H C6H C1N 119.6(2)
F1I C1I C6I 121.68(14)
F1I C1I C2I 118.30(14)
C6I C1I C2I 120.0
F2I C2I C3I 119.63(18)
F2I C2I C1I 120.37(18)
C3I C2I C1I 120.0
F3I C3I C2I 121.4(2)
F3I C3I C4I 118.5(2)
C2I C3I C4I 120.0
F4I C4I C5I 119.82(17)
F4I C4I C3I 120.15(17)
C5I C4I C3I 120.0
F5I C5I C4I 117.65(15)
F5I C5I C6I 122.35(15)
C4I C5I C6I 120.0
C1I C6I C5I 120.0
C1I C6I C6N 119.9(2)
C5I C6I C6N 120.1(2)
F1J C1J C2J 118.9(2)
F1J C1J C6J 121.0(2)
C2J C1J C6J 120.0
F2J C2J C3J 119.8(3)
F2J C2J C1J 118.4(3)
C3J C2J C1J 120.0
F3J C3J C2J 129.0(5)
F3J C3J C4J 110.7(5)
C2J C3J C4J 120.0
F4J C4J C5J 119.7(3)
F4J C4J C3J 120.1(3)
C5J C4J C3J 120.0
F5J C5J C4J 120.0(2)
F5J C5J C6J 119.7(2)
C4J C5J C6J 120.0
C5J C6J C1J 120.0
C5J C6J C11N 122.6(3)
C1J C6J C11N 117.4(3)
F1K C1K C2K 121.30(15)
F1K C1K C6K 117.81(15)
C2K C1K C6K 120.0
C3K C2K C1K 120.0
C3K C2K F2K 126.0(2)
C1K C2K F2K 113.8(2)
F3K C3K C2K 118.9(4)
F3K C3K C4K 121.1(4)
C2K C3K C4K 120.0
F4K C4K C3K 120.7(3)
F4K C4K C5K 119.1(3)
C3K C4K C5K 120.0
F5K C5K C6K 124.6(2)
F5K C5K C4K 115.4(2)
C6K C5K C4K 120.0
C5K C6K C1K 120.0
C5K C6K C16N 116.4(2)
C1K C6K C16N 123.6(2)
F1L C1L C6L 121.94(16)
F1L C1L C2L 118.00(16)
C6L C1L C2L 120.0
F2L C2L C1L 120.3(2)
F2L C2L C3L 119.7(2)
C1L C2L C3L 120.0
F3L C3L C4L 121.1(3)
F3L C3L C2L 118.9(3)
C4L C3L C2L 120.0
F4L C4L C5L 119.6(2)
F4L C4L C3L 120.4(2)
C5L C4L C3L 120.0
F5L C5L C4L 119.36(19)
F5L C5L C6L 120.64(19)
C4L C5L C6L 120.0
C1L C6L C5L 120.0
C1L C6L C21N 118.6(3)
C5L C6L C21N 121.4(3)
F1M C1M C2M 118.98(16)
F1M C1M C6M 121.02(16)
C2M C1M C6M 120.0
F2M C2M C3M 121.06(19)
F2M C2M C1M 118.92(19)
C3M C2M C1M 120.0
F3M C3M C2M 119.2(2)
F3M C3M C4M 120.8(2)
C2M C3M C4M 120.0
F4M C4M C5M 120.5(2)
F4M C4M C3M 119.5(2)
C5M C4M C3M 120.0
F5M C5M C4M 118.83(17)
F5M C5M C6M 121.15(17)
C4M C5M C6M 120.0
C1M C6M C5M 120.0
C1M C6M C26N 120.3(3)
C5M C6M C26N 119.6(3)
C2N C1N C34N 122.6(5)
C2N C1N C6H 119.6(4)
C34N C1N C6H 117.8(4)
N2B C2N C1N 122.9(5)
N2B C2N C3N 106.4(4)
C1N C2N C3N 130.5(5)
C4N C3N C2N 108.5(5)
C4N C3N H3N 125.7
C2N C3N H3N 125.7
C3N C4N C5N 108.4(5)
C3N C4N H4N 125.8
C5N C4N H4N 125.8
N2B C5N C6N 123.7(4)
N2B C5N C4N 106.0(4)
C6N C5N C4N 130.1(5)
C7N C6N C5N 122.5(5)
C7N C6N C6I 117.8(4)
C5N C6N C6I 119.4(4)
C6N C7N N3B 124.5(5)
C6N C7N C8N 128.7(5)
N3B C7N C8N 106.8(4)
C9N C8N C7N 108.3(5)
C9N C8N H8N 125.9
C7N C8N H8N 125.9
C8N C9N C10N 108.7(5)
C8N C9N H9N 125.6
C10N C9N H9N 125.6
C11N C10N N3B 126.2(5)
C11N C10N C9N 127.9(5)
N3B C10N C9N 105.8(4)
C10N C11N C12N 123.4(5)
C10N C11N C6J 124.7(6)
C12N C11N C6J 111.3(5)
N4B C12N C13N 108.0(6)
N4B C12N C11N 120.5(6)
C13N C12N C11N 131.1(5)
C14N C13N C12N 107.7(5)
C14N C13N H13N 126.2
C12N C13N H13N 126.2
C13N C14N C15N 108.4(6)
C13N C14N H14N 125.8
C15N C14N H14N 125.8
N4B C15N C16N 125.6(6)
N4B C15N C14N 105.7(5)
C16N C15N C14N 128.3(7)
C17N C16N C15N 125.2(6)
C17N C16N C6K 116.9(5)
C15N C16N C6K 117.9(6)
N5B C17N C16N 124.5(5)
N5B C17N C18N 107.4(6)
C16N C17N C18N 128.1(6)
C19N C18N C17N 107.7(6)
C19N C18N H18N 126.1
C17N C18N H18N 126.1
C18N C19N C20N 110.4(6)
C18N C19N H19N 124.8
C20N C19N H19N 124.8
C21N C20N N5B 126.2(5)
C21N C20N C19N 130.2(6)
N5B C20N C19N 103.5(6)
C20N C21N C22N 124.8(6)
C20N C21N C6L 117.5(5)
C22N C21N C6L 117.7(5)
N6B C22N C23N 109.1(5)
N6B C22N C21N 123.7(5)
C23N C22N C21N 126.9(6)
C24N C23N C22N 106.0(5)
C24N C23N H23N 127.0
C22N C23N H23N 127.0
C23N C24N C25N 109.2(5)
C23N C24N H24N 125.4
C25N C24N H24N 125.4
N6B C25N C26N 124.3(5)
N6B C25N C24N 106.2(5)
C26N C25N C24N 129.5(5)
C25N C26N C27N 122.5(5)
C25N C26N C6M 120.2(5)
C27N C26N C6M 117.3(5)
N7B C27N C28N 107.5(5)
N7B C27N C26N 125.7(5)
C28N C27N C26N 126.7(6)
C29N C28N C27N 108.7(6)
C29N C28N H28N 125.6
C27N C28N H28N 125.6
C28N C29N C30N 106.8(6)
C28N C29N H29N 126.6
C30N C29N H29N 126.6
N7B C30N C31N 127.3(6)
N7B C30N C29N 107.1(6)
C31N C30N C29N 125.5(6)
N1B C31N C30N 125.1(5)
N1B C31N C32N 107.1(5)
C30N C31N C32N 127.7(6)
C33N C32N C31N 109.2(5)
C33N C32N H32N 125.4
C31N C32N H32N 125.4
C32N C33N C34N 107.9(5)
C32N C33N H33N 126.0
C34N C33N H33N 126.0
N1B C34N C1N 126.4(5)
N1B C34N C33N 106.1(5)
C1N C34N C33N 127.4(5)
C30G N1A C27G 110.5(4)
C30G N1A H1A 124.7
C27G N1A H1A 124.7
C22G N2A C25G 109.4(4)
C22G N2A H2A 125.3
C25G N2A H2A 125.3
C20G N3A C17G 110.1(4)
C20G N3A H3A 125.0
C17G N3A H3A 125.0
C15G N4A C12G 110.1(4)
C15G N4A H4A 125.0
C12G N4A H4A 125.0
C7G N5A C10G 109.4(4)
C7G N5A H5A 125.3
C10G N5A H5A 125.3
C5G N6A C2G 109.3(4)
C5G N6A H6A 125.4
C2G N6A H6A 125.4
C31G N7A C34G 108.6(4)
C34N N1B C31N 109.6(4)
C2N N2B C5N 110.6(4)
C2N N2B H2B 124.7
C5N N2B H2B 124.7
C7N N3B C10N 110.4(4)
C7N N3B H3B 124.8
C10N N3B H3B 124.8
C15N N4B C12N 110.2(5)
C15N N4B H4B 124.9
C12N N4B H4B 124.9
C17N N5B C20N 110.9(5)
C17N N5B H5B 124.6
C20N N5B H5B 124.6
C22N N6B C25N 109.5(5)
C22N N6B H6B 125.3
C25N N6B H6B 125.3
C30N N7B C27N 109.7(5)
C30N N7B H7B 125.1
C27N N7B H7B 125.1
O1S C2S O2S 128.6(6)
O1S C2S C1S 120.3(6)
O2S C2S C1S 111.1(5)
F1S C1S F3S 107.8(5)
F1S C1S F2S 104.7(5)
F3S C1S F2S 106.4(5)
F1S C1S C2S 113.4(5)
F3S C1S C2S 113.0(5)
F2S C1S C2S 111.1(5)
O1T C2T O2T 127.4(5)
O1T C2T C1T 117.6(5)
O2T C2T C1T 115.0(5)
F3T C1T F1T 108.1(5)
F3T C1T F2T 105.3(5)
F1T C1T F2T 105.8(5)
F3T C1T C2T 114.1(5)
F1T C1T C2T 111.3(5)
F2T C1T C2T 111.8(5)
C2S O2S H2S 109.5
O2U C2U O1U 127.7(5)
O2U C2U C1U 117.5(6)
O1U C2U C1U 114.7(5)
O5U C6U O6U 128.9(5)
O5U C6U C5U 116.9(5)
O6U C6U C5U 114.2(5)
F1U C1U F3U 108.2(5)
F1U C1U F2U 108.4(5)
F3U C1U F2U 108.2(5)
F1U C1U C2U 112.3(5)
F3U C1U C2U 109.9(5)
F2U C1U C2U 109.8(5)
O3U C4U O4U 128.5(5)
O3U C4U C3U 120.4(5)
O4U C4U C3U 111.1(5)
F4U C3U F5U 108.8(5)
F4U C3U F6U 107.7(5)
F5U C3U F6U 105.1(4)
F4U C3U C4U 113.2(5)
F5U C3U C4U 110.3(5)
F6U C3U C4U 111.3(5)
F9U C5U F8U 113.1(5)
F9U C5U F7U 103.3(5)
F8U C5U F7U 102.6(5)
F9U C5U C6U 113.1(5)
F8U C5U C6U 112.2(5)
F7U C5U C6U 111.7(5)
C10U O9U H9U 109.5
O7U C8U O8U 128.3(5)
O7U C8U C7U 118.6(5)
O8U C8U C7U 112.9(5)
F15U C11U F13U 107.4(6)
F15U C11U F14U 105.6(5)
F13U C11U F14U 106.3(5)
F15U C11U C10U 112.9(5)
F13U C11U C10U 112.5(5)
F14U C11U C10U 111.7(6)
F10U C7U F11U 106.5(5)
F10U C7U F12U 105.8(5)
F11U C7U F12U 107.9(5)
F10U C7U C8U 114.7(5)
F11U C7U C8U 110.9(5)
F12U C7U C8U 110.7(5)
O9U C10U O10U 123.9(7)
O9U C10U C11U 122.8(6)
O10U C10U C11U 113.2(6)
Cl1O C1O Cl3O 115.8(5)
Cl1O C1O Cl2O 112.7(6)
Cl3O C1O Cl2O 107.7(6)
O11U C12U O12U 127.6(5)
O11U C12U C13U 119.5(6)
O12U C12U C13U 112.8(6)
F17U C13U F18U 107.6(8)
F17U C13U F16U 106.1(6)
F18U C13U F16U 105.3(6)
F17U C13U C12U 113.9(6)
F18U C13U C12U 111.4(6)
F16U C13U C12U 111.9(7)
O1Z C15U O2Z 128.1(5)
O1Z C15U C14U 121.8(5)
O2Z C15U C14U 110.0(5)
F20U C14U F21U 110.1(6)
F20U C14U F19U 108.2(5)
F21U C14U F19U 108.7(5)
F20U C14U C15U 109.0(5)
F21U C14U C15U 112.6(5)
F19U C14U C15U 108.1(5)
C15U O2Z H2Z 109.5
F2X C2X F3X 119.1(14)
F2X C2X F1X 109.1(10)
F3X C2X F1X 101.4(8)
F2X C2X C1X 116.7(10)
F3X C2X C1X 105.4(8)
F1X C2X C1X 103.0(10)

loop_
_geom_bond_atom_site_label_1
_geom_bond_atom_site_label_2
_geom_bond_distance
C1X O1X 1.169(9)
C1X O2X 1.346(10)
C1X C2X 1.582(15)
O2X H2X 0.8400
C1A F1A 1.304(4)
C1A C2A 1.3900
C1A C6A 1.3900
C2A F2A 1.317(4)
C2A C3A 1.3900
C3A F3A 1.329(3)
C3A C4A 1.3900
C4A F4A 1.338(4)
C4A C5A 1.3900
C5A F5A 1.317(4)
C5A C6A 1.3900
C6A C1G 1.499(5)
C1B F1B 1.317(4)
C1B C6B 1.3899
C1B C2B 1.3902
C2B F2B 1.316(4)
C2B C3B 1.3901
C3B F3B 1.331(3)
C3B C4B 1.3899
C4B F4B 1.319(4)
C4B C5B 1.3901
C5B F5B 1.306(3)
C5B C6B 1.3899
C6B C6G 1.510(5)
C1C F1C 1.305(4)
C1C C2C 1.3899
C1C C6C 1.3901
C2C F2C 1.332(6)
C2C C3C 1.3900
C3C F3C 1.338(4)
C3C C4C 1.3899
C4C F4C 1.338(4)
C4C C5C 1.3900
C5C F5C 1.298(4)
C5C C6C 1.3899
C6C C11G 1.484(5)
C1D F1D 1.312(4)
C1D C2D 1.3899
C1D C6D 1.3900
C2D F2D 1.321(5)
C2D C3D 1.3901
C3D F3D 1.315(4)
C3D C4D 1.3900
C4D F4D 1.316(5)
C4D C5D 1.3900
C5D F5D 1.316(4)
C5D C6D 1.3901
C6D C16G 1.521(5)
C1E F1E 1.314(4)
C1E C2E 1.3899
C1E C6E 1.3901
C2E F2E 1.324(4)
C2E C3E 1.3901
C3E F3E 1.322(3)
C3E C4E 1.3899
C4E F4E 1.331(4)
C4E C5E 1.3900
C5E F5E 1.314(4)
C5E C6E 1.3900
C6E C21G 1.515(5)
C1F F1F 1.300(4)
C1F C6F 1.3899
C1F C2F 1.3901
C2F F2F 1.324(4)
C2F C3F 1.3900
C3F F3F 1.326(3)
C3F C4F 1.3900
C4F F4F 1.339(4)
C4F C5F 1.3900
C5F F5F 1.307(4)
C5F C6F 1.3900
C6F C26G 1.494(5)
C1G C2G 1.391(7)
C1G C34G 1.408(7)
C2G N6A 1.395(6)
C2G C3G 1.431(7)
C3G C4G 1.343(7)
C3G H3G 0.9500
C4G C5G 1.418(7)
C4G H4G 0.9500
C5G N6A 1.368(6)
C5G C6G 1.420(7)
C6G C7G 1.382(7)
C7G N5A 1.367(6)
C7G C8G 1.441(7)
C8G C9G 1.345(7)
C8G H8G 0.9500
C9G C10G 1.451(7)
C9G H9G 0.9500
C10G C11G 1.376(7)
C10G N5A 1.384(6)
C11G C12G 1.411(7)
C12G N4A 1.355(6)
C12G C13G 1.452(7)
C13G C14G 1.335(7)
C13G H13G 0.9500
C14G C15G 1.441(7)
C14G H14G 0.9500
C15G N4A 1.354(7)
C15G C16G 1.406(7)
C16G C17G 1.381(7)
C17G N3A 1.393(6)
C17G C18G 1.432(7)
C18G C19G 1.348(8)
C18G H18G 0.9500
C19G C20G 1.452(7)
C19G H19G 0.9500
C20G N3A 1.354(6)
C20G C21G 1.390(7)
C21G C22G 1.424(7)
C22G N2A 1.349(6)
C22G C23G 1.409(7)
C23G C24G 1.340(7)
C23G H23G 0.9500
C24G C25G 1.401(7)
C24G H24G 0.9500
C25G N2A 1.355(6)
C25G C26G 1.424(7)
C26G C27G 1.406(7)
C27G N1A 1.355(6)
C27G C28G 1.425(7)
C28G C29G 1.339(8)
C28G H28G 0.9500
C29G C30G 1.442(7)
C29G H29G 0.9500
C30G N1A 1.341(6)
C30G C31G 1.421(7)
C31G N7A 1.359(6)
C31G C32G 1.431(7)
C32G C33G 1.365(7)
C32G H32G 0.9500
C33G C34G 1.419(7)
C33G H33G 0.9500
C34G N7A 1.373(6)
C1H F1H 1.322(4)
C1H C2H 1.3900
C1H C6H 1.3900
C2H F2H 1.321(4)
C2H C3H 1.3900
C3H F3H 1.319(4)
C3H C4H 1.3900
C4H F4H 1.331(4)
C4H C5H 1.3900
C5H F5H 1.320(4)
C5H C6H 1.3900
C6H C1N 1.510(5)
C1I F1I 1.297(4)
C1I C6I 1.3899
C1I C2I 1.3900
C2I F2I 1.302(4)
C2I C3I 1.3900
C3I F3I 1.326(4)
C3I C4I 1.3901
C4I F4I 1.342(4)
C4I C5I 1.3899
C5I F5I 1.308(3)
C5I C6I 1.3900
C6I C6N 1.518(5)
C1J F1J 1.310(6)
C1J C2J 1.3900
C1J C6J 1.3901
C2J F2J 1.348(8)
C2J C3J 1.3899
C3J F3J 1.230(5)
C3J C4J 1.3900
C4J F4J 1.307(6)
C4J C5J 1.3899
C5J F5J 1.292(6)
C5J C6J 1.3900
C6J C11N 1.452(6)
C1K F1K 1.338(4)
C1K C2K 1.3900
C1K C6K 1.3900
C2K C3K 1.3899
C2K F2K 1.415(7)
C3K F3K 1.318(5)
C3K C4K 1.3900
C4K F4K 1.331(6)
C4K C5K 1.3901
C5K F5K 1.332(6)
C5K C6K 1.3900
C6K C16N 1.489(6)
C1L F1L 1.317(5)
C1L C6L 1.3899
C1L C2L 1.3900
C2L F2L 1.325(4)
C2L C3L 1.3900
C3L F3L 1.322(4)
C3L C4L 1.3900
C4L F4L 1.326(6)
C4L C5L 1.3900
C5L F5L 1.338(5)
C5L C6L 1.3901
C6L C21N 1.522(6)
C1M F1M 1.310(4)
C1M C2M 1.3899
C1M C6M 1.3901
C2M F2M 1.351(5)
C2M C3M 1.3899
C3M F3M 1.326(4)
C3M C4M 1.3901
C4M F4M 1.298(5)
C4M C5M 1.3900
C5M F5M 1.306(4)
C5M C6M 1.3901
C6M C26N 1.515(6)
C1N C2N 1.393(7)
C1N C34N 1.396(8)
C2N N2B 1.364(6)
C2N C3N 1.414(7)
C3N C4N 1.357(7)
C3N H3N 0.9500
C4N C5N 1.416(7)
C4N H4N 0.9500
C5N N2B 1.378(6)
C5N C6N 1.391(7)
C6N C7N 1.378(7)
C7N N3B 1.380(6)
C7N C8N 1.452(8)
C8N C9N 1.342(8)
C8N H8N 0.9500
C9N C10N 1.465(8)
C9N H9N 0.9500
C10N C11N 1.353(8)
C10N N3B 1.383(6)
C11N C12N 1.435(9)
C12N N4B 1.365(7)
C12N C13N 1.398(9)
C13N C14N 1.339(8)
C13N H13N 0.9500
C14N C15N 1.447(8)
C14N H14N 0.9500
C15N N4B 1.345(8)
C15N C16N 1.411(8)
C16N C17N 1.385(9)
C17N N5B 1.347(8)
C17N C18N 1.424(9)
C18N C19N 1.339(10)
C18N H18N 0.9500
C19N C20N 1.433(9)
C19N H19N 0.9500
C20N C21N 1.317(9)
C20N N5B 1.414(8)
C21N C22N 1.438(8)
C22N N6B 1.333(7)
C22N C23N 1.423(8)
C23N C24N 1.352(8)
C23N H23N 0.9500
C24N C25N 1.417(8)
C24N H24N 0.9500
C25N N6B 1.375(7)
C25N C26N 1.395(8)
C26N C27N 1.407(8)
C27N N7B 1.358(7)
C27N C28N 1.399(9)
C28N C29N 1.351(10)
C28N H28N 0.9500
C29N C30N 1.435(9)
C29N H29N 0.9500
C30N N7B 1.352(7)
C30N C31N 1.402(9)
C31N N1B 1.380(7)
C31N C32N 1.421(8)
C32N C33N 1.330(9)
C32N H32N 0.9500
C33N C34N 1.462(8)
C33N H33N 0.9500
C34N N1B 1.373(7)
N1A H1A 0.8800
N2A H2A 0.8800
N3A H3A 0.8800
N4A H4A 0.8800
N5A H5A 0.8800
N6A H6A 0.8800
N2B H2B 0.8800
N3B H3B 0.8800
N4B H4B 0.8800
N5B H5B 0.8800
N6B H6B 0.8800
N7B H7B 0.8800
F1S C1S 1.317(7)
F2T C1T 1.361(7)
O2T C2T 1.276(6)
F2S C1S 1.360(7)
F1T C1T 1.359(7)
O1T C2T 1.207(6)
C2S O1S 1.202(7)
C2S O2S 1.282(7)
C2S C1S 1.527(8)
F3S C1S 1.333(7)
F3T C1T 1.303(7)
C2T C1T 1.519(8)
F8U C5U 1.300(7)
F6U C3U 1.359(6)
F5U C3U 1.356(7)
O4U C4U 1.273(7)
F1U C1U 1.322(7)
O2S H2S 0.8400
F2U C1U 1.344(7)
O6U C6U 1.254(7)
O2U C2U 1.208(7)
F3U C1U 1.327(7)
F9U C5U 1.289(7)
O3U C4U 1.220(7)
O5U C6U 1.225(6)
F7U C5U 1.369(7)
O1U C2U 1.268(7)
F4U C3U 1.277(6)
C2U C1U 1.539(8)
C6U C5U 1.545(8)
C4U C3U 1.537(7)
Cl2O C1O 1.799(8)
F13U C11U 1.337(8)
F10U C7U 1.332(6)
O8U C8U 1.283(6)
Cl1O C1O 1.662(10)
O7U C8U 1.219(6)
F11U C7U 1.333(7)
F12U C7U 1.342(6)
O9U C10U 1.215(7)
O9U H9U 0.8400
F14U C11U 1.352(7)
C8U C7U 1.519(8)
C11U F15U 1.335(7)
C11U C10U 1.468(10)
C10U O10U 1.292(7)
C1O Cl3O 1.725(11)
O12U C12U 1.305(7)
O11U C12U 1.203(7)
F16U C13U 1.300(8)
F17U C13U 1.282(9)
C12U C13U 1.516(9)
C13U F18U 1.291(7)
F19U C14U 1.319(7)
F20U C14U 1.297(7)
O1Z C15U 1.161(6)
C15U O2Z 1.295(7)
C15U C14U 1.573(9)
C14U F21U 1.319(7)
O2Z H2Z 0.8400
F1X C2X 1.489(13)
F3X C2X 1.399(12)
F2X C2X 1.101(11)

loop_
_cod_related_entry_id
_cod_related_entry_database
_cod_related_entry_code
1 ChemSpider 30660011
